data_4081454
loop_
_publ_author_name
'Ciabatti, Iacopo'
'Femoni, Cristina'
'Iapalucci, Maria Carmela'
'Longoni, Giuliano'
'Zacchini, Stefano'

_publ_section_title
;
 Tetrahedral [HnPt4(CO)4(P&#x2227;P)2]n+(n= 1, 2; P&#x2227;P =
 CH2&#x2550;C(PPh2)2) Cationic Mono- and Dihydrido Carbonyl Clusters
 Obtained by Protonation of the Neutral Pt4(CO)4(P&#x2227;P)2
;
_journal_issue 18
_journal_name_full Organometallics
_journal_page_first 5180
_journal_paper_doi 10.1021/om400723w
_journal_volume 32
_journal_year 2013
_chemical_formula_sum 'C84 H60 O20 P4 Pt10'
_chemical_formula_weight 3464.10
_chemical_name_systematic
; 
 ? 
;
_space_group_IT_number 2
_symmetry_cell_setting triclinic
_symmetry_space_group_name_Hall '-P 1'
_symmetry_space_group_name_H-M 'P -1'
_atom_sites_solution_hydrogens geom
_atom_sites_solution_primary direct
_atom_sites_solution_secondary difmap
_audit_creation_method SHELXL-97
_cell_angle_alpha 110.466(8)
_cell_angle_beta 112.289(7)
_cell_angle_gamma 97.834(6)
_cell_formula_units_Z 2
_cell_length_a 17.102(7)
_cell_length_b 17.132(7)
_cell_length_c 18.094(12)
_cell_measurement_reflns_used 2313
_cell_measurement_temperature 293(2)
_cell_measurement_theta_max 21.836
_cell_measurement_theta_min 2.3505
_cell_volume 4369(4)
_computing_cell_refinement 'APEX2 (Bruker AXS, 2006)'
_computing_data_collection 'APEX2 (Bruker AXS, 2006)'
_computing_data_reduction 'SAINT (Bruker AXS, 2004)'
_computing_molecular_graphics 'SCHAKAL99 (Keller, 1999)'
_computing_publication_material 'XCIF (Bruker AXS, 2001)'
_computing_structure_refinement 'SHELXL-97 (Sheldrick, 1997)'
_computing_structure_solution 'SHELXS-97 (Sheldrick, 1990)'
_diffrn_ambient_temperature 293(2)
_diffrn_measured_fraction_theta_full 0.959
_diffrn_measured_fraction_theta_max 0.959
_diffrn_measurement_device_type 'CCD area detector'
_diffrn_measurement_method 'phi and omega scans'
_diffrn_radiation_monochromator graphite
_diffrn_radiation_source 'fine-focus sealed tube'
_diffrn_radiation_type MoK\a
_diffrn_radiation_wavelength 0.71073
_diffrn_reflns_av_R_equivalents 0.0666
_diffrn_reflns_av_sigmaI/netI 0.1267
_diffrn_reflns_limit_h_max 17
_diffrn_reflns_limit_h_min -17
_diffrn_reflns_limit_k_max 17
_diffrn_reflns_limit_k_min -17
_diffrn_reflns_limit_l_max 16
_diffrn_reflns_limit_l_min -19
_diffrn_reflns_number 15784
_diffrn_reflns_theta_full 21.97
_diffrn_reflns_theta_max 21.97
_diffrn_reflns_theta_min 1.35
_exptl_absorpt_coefficient_mu 16.081
_exptl_absorpt_correction_T_max 0.2962
_exptl_absorpt_correction_T_min 0.1829
_exptl_absorpt_correction_type empirical
_exptl_absorpt_process_details
;
 Data were corrected for Lorentz polarization and absorption
 effects (empirical absorption corrections SADABS).
 R(int) = 0.1451 (selected reflections only, before parameter refinement)
 R(int) = 0.0517 (selected reflections only, after parameter refinement)
;
_exptl_crystal_colour red
_exptl_crystal_density_diffrn 2.633
_exptl_crystal_density_method 'not measured'
_exptl_crystal_description plate
_exptl_crystal_F_000 3128
_exptl_crystal_size_max 0.16
_exptl_crystal_size_mid 0.13
_exptl_crystal_size_min 0.10
_refine_diff_density_max 2.807
_refine_diff_density_min -2.550
_refine_diff_density_rms 0.370
_refine_ls_extinction_method none
_refine_ls_goodness_of_fit_ref 0.981
_refine_ls_hydrogen_treatment constr
_refine_ls_matrix_type full
_refine_ls_number_parameters 906
_refine_ls_number_reflns 10216
_refine_ls_number_restraints 822
_refine_ls_restrained_S_all 0.949
_refine_ls_R_factor_all 0.1254
_refine_ls_R_factor_gt 0.0720
_refine_ls_shift/su_max 0.000
_refine_ls_shift/su_mean 0.000
_refine_ls_structure_factor_coef Fsqd
_refine_ls_weighting_details 'calc w=1/[\s^2^(Fo^2^)+(0.1350P)^2^+0.0000P] where P=(Fo^2^+2Fc^2^)/3'
_refine_ls_weighting_scheme calc
_refine_ls_wR_factor_gt 0.1829
_refine_ls_wR_factor_ref 0.2360
_reflns_number_gt 6104
_reflns_number_total 10216
_reflns_threshold_expression >2sigma(I)
_cod_data_source_file om400723w_si_001.cif
_cod_data_source_block p-1_cif7
_cod_depositor_comments
;
The following automatic conversions were performed:

'_symmetry_cell_setting' value 'Triclinic' changed to 'triclinic'
according to /home/saulius/struct/CIF-dictionaries/cif_core.dic
dictionary named 'cif_core.dic' version 2.4.2 from 2011-04-26.

Automatic conversion script
Id: cif_fix_values 1891 2012-01-12 08:04:46Z andrius 
;
_cod_original_sg_symbol_H-M P-1
_cod_database_code 4081454

loop_
_symmetry_equiv_pos_as_xyz
'x, y, z'
'-x, -y, -z'

loop_
_atom_site_label
_atom_site_type_symbol
_atom_site_fract_x
_atom_site_fract_y
_atom_site_fract_z
_atom_site_U_iso_or_equiv
_atom_site_adp_type
_atom_site_occupancy
_atom_site_symmetry_multiplicity
_atom_site_calc_flag
_atom_site_refinement_flags
Pt1 Pt 0.35242(10) 0.10548(10) 0.41387(9) 0.0579(5) Uani 1 1 d .
Pt2 Pt 0.39430(10) 0.25909(10) 0.41122(9) 0.0631(5) Uani 1 1 d .
Pt3 Pt 0.23547(10) 0.14271(10) 0.29408(9) 0.0602(5) Uani 1 1 d .
Pt4 Pt 0.24011(9) 0.14881(9) 0.51133(9) 0.0510(4) Uani 1 1 d .
Pt5 Pt 0.34064(9) 0.30799(9) 0.56106(8) 0.0492(4) Uani 1 1 d .
Pt6 Pt 0.17791(9) 0.24308(9) 0.42680(8) 0.0541(4) Uani 1 1 d .
Pt7 Pt 0.13153(10) 0.34993(10) 0.56790(9) 0.0597(5) Uani 1 1 d .
Pt8 Pt 0.27808(10) 0.36399(10) 0.70239(9) 0.0620(5) Uani 1 1 d .
Pt9 Pt 0.14064(10) 0.22002(10) 0.61489(10) 0.0615(5) Uani 1 1 d .
C1 C 0.241(3) 0.025(3) 0.302(3) 0.071(9) Uani 1 1 d U
C2 C 0.380(3) 0.021(3) 0.452(3) 0.087(10) Uani 1 1 d U
C3 C 0.468(3) 0.204(3) 0.474(3) 0.075(9) Uani 1 1 d U
C4 C 0.294(3) 0.266(3) 0.309(3) 0.082(10) Uani 1 1 d U
C5 C 0.367(2) 0.223(2) 0.613(2) 0.043(7) Uani 1 1 d U
C6 C 0.228(3) 0.054(3) 0.532(3) 0.079(10) Uani 1 1 d U
C7 C 0.120(2) 0.115(2) 0.402(2) 0.046(7) Uani 1 1 d U
C8 C 0.448(2) 0.398(2) 0.634(2) 0.061(8) Uani 1 1 d U
C9 C 0.272(3) 0.361(3) 0.488(3) 0.085(10) Uani 1 1 d U
C10 C 0.087(2) 0.246(2) 0.338(2) 0.063(8) Uani 1 1 d U
C11 C 0.245(3) 0.455(3) 0.665(3) 0.070(9) Uani 1 1 d U
C12 C 0.074(3) 0.397(2) 0.499(3) 0.073(9) Uani 1 1 d U
C13 C 0.256(3) 0.257(3) 0.725(3) 0.071(9) Uani 1 1 d U
C14 C 0.126(3) 0.104(3) 0.195(3) 0.082(10) Uani 1 1 d U
C15 C 0.477(4) 0.355(4) 0.444(4) 0.118(13) Uani 1 1 d U
C16 C 0.087(3) 0.107(3) 0.603(3) 0.100(12) Uani 1 1 d U
C17 C 0.391(4) 0.424(4) 0.797(4) 0.133(14) Uani 1 1 d U
C18 C 0.034(4) 0.237(3) 0.529(3) 0.110(12) Uani 1 1 d U
O1 O 0.2014(19) -0.0501(19) 0.2523(18) 0.091(8) Uani 1 1 d U
O2 O 0.393(2) -0.0361(19) 0.4674(19) 0.094(8) Uani 1 1 d U
O3 O 0.5478(19) 0.2197(18) 0.5296(19) 0.093(8) Uani 1 1 d U
O4 O 0.2765(19) 0.3134(18) 0.2759(18) 0.089(8) Uani 1 1 d U
O5 O 0.4246(16) 0.2124(14) 0.6708(15) 0.063(6) Uani 1 1 d U
O6 O 0.216(2) -0.0012(19) 0.5488(19) 0.094(8) Uani 1 1 d U
O7 O 0.0544(17) 0.0574(17) 0.3524(16) 0.076(7) Uani 1 1 d U
O8 O 0.5182(19) 0.4477(17) 0.6851(18) 0.085(7) Uani 1 1 d U
O9 O 0.2789(19) 0.4263(19) 0.4792(18) 0.088(8) Uani 1 1 d U
O10 O 0.0288(19) 0.2561(18) 0.2799(19) 0.097(8) Uani 1 1 d U
O11 O 0.262(2) 0.529(2) 0.6784(19) 0.096(8) Uani 1 1 d U
O12 O 0.0393(19) 0.4342(19) 0.4554(19) 0.096(8) Uani 1 1 d U
O13 O 0.2948(19) 0.2239(18) 0.7760(18) 0.089(8) Uani 1 1 d U
O14 O 0.0574(19) 0.0771(17) 0.1368(18) 0.087(8) Uani 1 1 d U
O15 O 0.522(2) 0.424(2) 0.452(2) 0.131(11) Uani 1 1 d U
O16 O 0.052(2) 0.042(2) 0.598(2) 0.119(10) Uani 1 1 d U
O17 O 0.454(3) 0.469(3) 0.858(3) 0.140(12) Uani 1 1 d U
O18 O -0.043(2) 0.201(2) 0.483(2) 0.128(11) Uani 1 1 d U
Pt10 Pt 0.0000 0.5000 1.0000 0.0351(5) Uani 1 2 d S
P1 P 0.0696(6) 0.6253(6) 0.9978(5) 0.051(2) Uani 1 1 d .
P2 P 0.0508(6) 0.4305(5) 0.8999(5) 0.043(2) Uani 1 1 d .
C101 C 0.0756(16) 0.5902(13) 0.8934(10) 0.062(6) Uani 1 1 d GU
C102 C 0.0884(15) 0.6491(10) 0.8592(12) 0.061(6) Uani 1 1 d GU
H102 H 0.0940 0.7076 0.8897 0.074 Uiso 1 1 calc R
C103 C 0.0929(15) 0.6206(12) 0.7793(13) 0.061(6) Uani 1 1 d GU
H103 H 0.1015 0.6601 0.7564 0.074 Uiso 1 1 calc R
C104 C 0.0845(15) 0.5332(13) 0.7337(10) 0.062(6) Uani 1 1 d GU
H104 H 0.0875 0.5141 0.6803 0.074 Uiso 1 1 calc R
C105 C 0.0716(15) 0.4743(10) 0.7680(12) 0.054(6) Uani 1 1 d GU
H105 H 0.0660 0.4158 0.7374 0.065 Uiso 1 1 calc R
C106 C 0.0672(15) 0.5027(12) 0.8478(12) 0.054(6) Uani 1 1 d GU
C107 C 0.0159(13) 0.7083(11) 1.0010(13) 0.049(6) Uani 1 1 d GU
C108 C -0.0564(14) 0.6976(11) 0.9248(11) 0.056(6) Uani 1 1 d GU
H108 H -0.0759 0.6481 0.8716 0.067 Uiso 1 1 calc R
C109 C -0.0994(12) 0.7610(13) 0.9281(11) 0.061(6) Uani 1 1 d GU
H109 H -0.1478 0.7539 0.8771 0.074 Uiso 1 1 calc R
C110 C -0.0702(13) 0.8351(11) 1.0075(14) 0.057(6) Uani 1 1 d GU
H110 H -0.0990 0.8775 1.0097 0.069 Uiso 1 1 calc R
C111 C 0.0021(14) 0.8457(10) 1.0837(11) 0.053(6) Uani 1 1 d GU
H111 H 0.0216 0.8952 1.1369 0.063 Uiso 1 1 calc R
C112 C 0.0452(12) 0.7823(13) 1.0804(11) 0.055(6) Uani 1 1 d GU
H112 H 0.0935 0.7894 1.1314 0.066 Uiso 1 1 calc R
C113 C 0.1837(11) 0.6774(15) 1.0810(14) 0.064(7) Uani 1 1 d GU
C114 C 0.2311(15) 0.7547(15) 1.0882(14) 0.069(7) Uani 1 1 d GU
H114 H 0.2029 0.7803 1.0524 0.082 Uiso 1 1 calc R
C115 C 0.3208(14) 0.7935(13) 1.1488(16) 0.077(7) Uani 1 1 d GU
H115 H 0.3525 0.8452 1.1536 0.092 Uiso 1 1 calc R
C116 C 0.3630(11) 0.7552(15) 1.2023(15) 0.079(7) Uani 1 1 d GU
H116 H 0.4230 0.7812 1.2428 0.095 Uiso 1 1 calc R
C117 C 0.3156(14) 0.6780(15) 1.1951(15) 0.084(7) Uani 1 1 d GU
H117 H 0.3438 0.6524 1.2309 0.100 Uiso 1 1 calc R
C118 C 0.2260(14) 0.6391(13) 1.1345(16) 0.073(7) Uani 1 1 d GU
H118 H 0.1942 0.5875 1.1297 0.087 Uiso 1 1 calc R
C119 C 0.1605(12) 0.4222(16) 0.9545(14) 0.067(7) Uani 1 1 d GU
C120 C 0.2147(15) 0.4120(16) 0.9131(12) 0.071(7) Uani 1 1 d GU
H120 H 0.1948 0.4093 0.8565 0.085 Uiso 1 1 calc R
C121 C 0.2987(13) 0.4058(16) 0.9563(14) 0.075(7) Uani 1 1 d GU
H121 H 0.3350 0.3990 0.9286 0.091 Uiso 1 1 calc R
C122 C 0.3284(11) 0.4099(16) 1.0409(14) 0.076(7) Uani 1 1 d GU
H122 H 0.3846 0.4058 1.0698 0.091 Uiso 1 1 calc R
C123 C 0.2742(15) 0.4201(16) 1.0823(12) 0.068(7) Uani 1 1 d GU
H123 H 0.2941 0.4229 1.1389 0.082 Uiso 1 1 calc R
C124 C 0.1902(13) 0.4263(16) 1.0391(14) 0.070(7) Uani 1 1 d GU
H124 H 0.1539 0.4332 1.0668 0.084 Uiso 1 1 calc R
C125 C -0.0196(18) 0.3311(14) 0.8056(16) 0.089(7) Uani 1 1 d GU
C126 C 0.0158(14) 0.2628(19) 0.7854(17) 0.092(7) Uani 1 1 d GU
H126 H 0.0758 0.2716 0.8187 0.111 Uiso 1 1 calc R
C127 C -0.038(2) 0.1814(16) 0.7154(19) 0.096(7) Uani 1 1 d GU
H127 H -0.0148 0.1357 0.7018 0.115 Uiso 1 1 calc R
C128 C -0.1282(19) 0.1682(15) 0.6656(16) 0.103(7) Uani 1 1 d GU
H128 H -0.1645 0.1137 0.6187 0.123 Uiso 1 1 calc R
C129 C -0.1636(14) 0.237(2) 0.6858(18) 0.104(8) Uani 1 1 d GU
H129 H -0.2237 0.2277 0.6525 0.124 Uiso 1 1 calc R
C130 C -0.109(2) 0.3180(17) 0.7558(19) 0.097(7) Uani 1 1 d GU
H130 H -0.1330 0.3637 0.7693 0.117 Uiso 1 1 calc R
Pt11 Pt 0.5000 1.0000 0.0000 0.0342(5) Uani 1 2 d S
P3 P 0.5432(6) 0.9137(6) 0.0733(5) 0.043(2) Uani 1 1 d .
P4 P 0.4317(6) 1.0409(5) 0.0904(5) 0.040(2) Uani 1 1 d .
C301 C 0.5346(13) 0.9570(12) 0.1761(10) 0.044(6) Uani 1 1 d GU
C302 C 0.5697(12) 0.9315(10) 0.2436(12) 0.046(6) Uani 1 1 d GU
H302 H 0.6006 0.8909 0.2381 0.055 Uiso 1 1 calc R
C303 C 0.5585(13) 0.9665(12) 0.3194(10) 0.039(5) Uani 1 1 d GU
H303 H 0.5819 0.9495 0.3645 0.047 Uiso 1 1 calc R
C304 C 0.5122(12) 1.0271(11) 0.3276(9) 0.038(5) Uani 1 1 d GU
H304 H 0.5047 1.0506 0.3783 0.046 Uiso 1 1 calc R
C305 C 0.4771(12) 1.0527(10) 0.2601(11) 0.037(5) Uani 1 1 d GU
H305 H 0.4461 1.0932 0.2656 0.044 Uiso 1 1 calc R
C306 C 0.4883(13) 1.0176(12) 0.1843(10) 0.040(5) Uani 1 1 d GU
C307 C 0.4728(13) 0.8011(10) 0.0164(14) 0.065(7) Uani 1 1 d GU
C308 C 0.4921(12) 0.7411(14) 0.0506(12) 0.068(7) Uani 1 1 d GU
H308 H 0.5443 0.7574 0.1022 0.082 Uiso 1 1 calc R
C309 C 0.4333(15) 0.6566(12) 0.0077(15) 0.078(7) Uani 1 1 d GU
H309 H 0.4462 0.6165 0.0306 0.093 Uiso 1 1 calc R
C310 C 0.3553(14) 0.6322(11) -0.0695(15) 0.080(7) Uani 1 1 d GU
H310 H 0.3159 0.5757 -0.0982 0.096 Uiso 1 1 calc R
C311 C 0.3360(12) 0.6922(14) -0.1037(13) 0.075(7) Uani 1 1 d GU
H311 H 0.2837 0.6759 -0.1553 0.090 Uiso 1 1 calc R
C312 C 0.3947(14) 0.7767(12) -0.0608(14) 0.067(7) Uani 1 1 d GU
H312 H 0.3818 0.8168 -0.0837 0.080 Uiso 1 1 calc R
C313 C 0.6559(11) 0.9129(15) 0.1123(15) 0.059(6) Uani 1 1 d GU
C314 C 0.7220(15) 0.9861(13) 0.1862(14) 0.070(7) Uani 1 1 d GU
H314 H 0.7070 1.0336 0.2152 0.084 Uiso 1 1 calc R
C315 C 0.8104(13) 0.9882(13) 0.2169(13) 0.075(7) Uani 1 1 d GU
H315 H 0.8546 1.0371 0.2664 0.090 Uiso 1 1 calc R
C316 C 0.8328(11) 0.9171(16) 0.1736(16) 0.074(7) Uani 1 1 d GU
H316 H 0.8920 0.9185 0.1942 0.088 Uiso 1 1 calc R
C317 C 0.7668(15) 0.8439(13) 0.0997(15) 0.075(7) Uani 1 1 d GU
H317 H 0.7818 0.7963 0.0708 0.090 Uiso 1 1 calc R
C318 C 0.6784(13) 0.8418(12) 0.0690(13) 0.067(7) Uani 1 1 d GU
H318 H 0.6342 0.7928 0.0196 0.080 Uiso 1 1 calc R
C319 C 0.3155(9) 0.9815(12) 0.0376(12) 0.045(5) Uani 1 1 d GU
C320 C 0.2670(13) 0.9892(12) 0.0850(9) 0.056(6) Uani 1 1 d GU
H320 H 0.2951 1.0241 0.1460 0.067 Uiso 1 1 calc R
C321 C 0.1764(13) 0.9446(13) 0.0412(13) 0.055(5) Uani 1 1 d GU
H321 H 0.1440 0.9498 0.0729 0.066 Uiso 1 1 calc R
C322 C 0.1344(9) 0.8924(12) -0.0500(13) 0.051(5) Uani 1 1 d GU
H322 H 0.0739 0.8626 -0.0793 0.061 Uiso 1 1 calc R
C323 C 0.1830(12) 0.8847(12) -0.0974(9) 0.051(5) Uani 1 1 d GU
H323 H 0.1548 0.8497 -0.1584 0.061 Uiso 1 1 calc R
C324 C 0.2735(12) 0.9292(13) -0.0536(12) 0.045(5) Uani 1 1 d GU
H324 H 0.3060 0.9240 -0.0853 0.054 Uiso 1 1 calc R
C325 C 0.4462(19) 1.1564(13) 0.1477(17) 0.080(7) Uani 1 1 d GU
C326 C 0.5331(16) 1.2118(19) 0.2021(18) 0.090(7) Uani 1 1 d GU
H326 H 0.5801 1.1886 0.2118 0.108 Uiso 1 1 calc R
C327 C 0.5498(15) 1.3020(17) 0.2418(16) 0.099(7) Uani 1 1 d GU
H327 H 0.6080 1.3391 0.2781 0.119 Uiso 1 1 calc R
C328 C 0.480(2) 1.3367(13) 0.2272(18) 0.100(7) Uani 1 1 d GU
H328 H 0.4907 1.3971 0.2538 0.120 Uiso 1 1 calc R
C329 C 0.3926(17) 1.2813(18) 0.1729(18) 0.093(7) Uani 1 1 d GU
H329 H 0.3456 1.3046 0.1632 0.112 Uiso 1 1 calc R
C330 C 0.3759(14) 1.1912(17) 0.1332(16) 0.087(7) Uani 1 1 d GU
H330 H 0.3178 1.1541 0.0968 0.104 Uiso 1 1 calc R
C401 C 0.818(3) 0.331(2) 0.398(3) 0.145(17) Uiso 1 1 d DU
H40A H 0.8439 0.3458 0.3642 0.217 Uiso 1 1 calc R
H40B H 0.8647 0.3460 0.4564 0.217 Uiso 1 1 calc R
H40C H 0.7773 0.3630 0.4038 0.217 Uiso 1 1 calc R
C402 C 0.770(3) 0.234(2) 0.352(2) 0.131(14) Uiso 1 1 d DU
C403 C 0.730(3) 0.206(3) 0.404(3) 0.130(15) Uiso 1 1 d DU
H40D H 0.6992 0.1441 0.3719 0.195 Uiso 1 1 calc R
H40E H 0.6887 0.2371 0.4109 0.195 Uiso 1 1 calc R
H40F H 0.7761 0.2187 0.4611 0.195 Uiso 1 1 calc R
O402 O 0.737(3) 0.196(2) 0.272(2) 0.165(16) Uiso 1 1 d D
C501 C 0.160(3) 0.494(4) 0.344(3) 0.153(18) Uiso 1 1 d DU
H50A H 0.0981 0.4835 0.3095 0.230 Uiso 1 1 calc R
H50B H 0.1798 0.5364 0.4041 0.230 Uiso 1 1 calc R
H50C H 0.1703 0.4402 0.3444 0.230 Uiso 1 1 calc R
C502 C 0.212(2) 0.528(3) 0.305(2) 0.145(16) Uiso 1 1 d DU
C503 C 0.311(2) 0.547(4) 0.356(3) 0.170(19) Uiso 1 1 d DU
H50D H 0.3407 0.5702 0.3293 0.255 Uiso 1 1 calc R
H50E H 0.3229 0.4936 0.3551 0.255 Uiso 1 1 calc R
H50F H 0.3315 0.5888 0.4164 0.255 Uiso 1 1 calc R
O502 O 0.179(2) 0.503(2) 0.225(2) 0.116(11) Uiso 1 1 d D

loop_
_atom_site_aniso_label
_atom_site_aniso_U_11
_atom_site_aniso_U_22
_atom_site_aniso_U_33
_atom_site_aniso_U_23
_atom_site_aniso_U_13
_atom_site_aniso_U_12
Pt1 0.0595(10) 0.0640(10) 0.0424(8) 0.0110(7) 0.0276(7) 0.0177(8)
Pt2 0.0634(10) 0.0568(10) 0.0491(8) 0.0039(7) 0.0280(8) 0.0073(8)
Pt3 0.0581(10) 0.0648(10) 0.0418(8) 0.0083(7) 0.0231(7) 0.0140(8)
Pt4 0.0568(9) 0.0453(8) 0.0436(8) 0.0088(7) 0.0280(7) 0.0095(7)
Pt5 0.0523(9) 0.0457(8) 0.0413(7) 0.0104(6) 0.0228(7) 0.0115(7)
Pt6 0.0578(10) 0.0590(9) 0.0411(8) 0.0141(7) 0.0249(7) 0.0197(8)
Pt7 0.0647(10) 0.0584(9) 0.0501(8) 0.0119(7) 0.0319(8) 0.0179(8)
Pt8 0.0627(10) 0.0653(10) 0.0476(8) 0.0116(7) 0.0298(8) 0.0121(8)
Pt9 0.0682(11) 0.0618(10) 0.0546(9) 0.0170(8) 0.0381(8) 0.0145(8)
C1 0.081(12) 0.064(11) 0.072(11) 0.035(8) 0.035(8) 0.022(9)
C2 0.088(12) 0.089(13) 0.081(12) 0.034(9) 0.041(9) 0.026(9)
C3 0.072(12) 0.074(11) 0.076(11) 0.030(8) 0.034(8) 0.024(9)
C4 0.085(12) 0.079(12) 0.085(12) 0.030(8) 0.043(9) 0.034(9)
C5 0.040(10) 0.043(10) 0.046(10) 0.017(7) 0.025(8) 0.004(8)
C6 0.082(12) 0.083(12) 0.079(12) 0.044(8) 0.038(9) 0.021(9)
C7 0.048(10) 0.048(10) 0.052(10) 0.026(8) 0.030(8) 0.008(8)
C8 0.061(11) 0.055(11) 0.070(11) 0.031(8) 0.029(8) 0.018(8)
C9 0.086(12) 0.090(13) 0.084(12) 0.032(8) 0.048(9) 0.028(9)
C10 0.067(11) 0.058(11) 0.068(11) 0.033(8) 0.025(8) 0.031(8)
C11 0.074(11) 0.068(12) 0.074(11) 0.035(8) 0.035(8) 0.021(9)
C12 0.078(12) 0.068(12) 0.076(12) 0.029(8) 0.041(9) 0.025(9)
C13 0.075(11) 0.074(11) 0.071(11) 0.036(8) 0.035(8) 0.027(9)
C14 0.076(12) 0.081(12) 0.082(12) 0.032(8) 0.032(8) 0.030(9)
C15 0.123(15) 0.116(15) 0.118(14) 0.057(9) 0.053(10) 0.034(10)
C16 0.104(14) 0.101(14) 0.101(13) 0.045(9) 0.055(9) 0.024(9)
C17 0.131(16) 0.137(16) 0.130(15) 0.054(10) 0.064(10) 0.040(10)
C18 0.109(14) 0.107(14) 0.113(14) 0.052(9) 0.047(9) 0.035(9)
O1 0.094(11) 0.086(11) 0.082(10) 0.034(8) 0.035(8) 0.025(8)
O2 0.098(11) 0.094(11) 0.090(11) 0.042(8) 0.040(8) 0.031(8)
O3 0.087(10) 0.085(10) 0.093(10) 0.035(8) 0.031(8) 0.029(8)
O4 0.093(11) 0.088(11) 0.088(10) 0.040(8) 0.043(8) 0.018(8)
O5 0.069(9) 0.051(9) 0.064(9) 0.031(7) 0.023(7) 0.014(7)
O6 0.095(11) 0.089(11) 0.097(11) 0.042(8) 0.044(8) 0.028(8)
O7 0.071(10) 0.079(10) 0.068(9) 0.027(7) 0.032(7) 0.007(8)
O8 0.077(10) 0.074(10) 0.090(10) 0.030(8) 0.030(8) 0.021(8)
O9 0.094(11) 0.088(11) 0.085(10) 0.040(8) 0.043(8) 0.026(8)
O10 0.094(11) 0.092(10) 0.090(10) 0.033(8) 0.030(8) 0.040(8)
O11 0.093(11) 0.095(11) 0.092(10) 0.038(8) 0.037(8) 0.031(8)
O12 0.093(11) 0.097(11) 0.090(11) 0.033(8) 0.040(8) 0.038(8)
O13 0.092(11) 0.090(10) 0.083(10) 0.042(8) 0.037(8) 0.019(8)
O14 0.084(11) 0.076(10) 0.090(10) 0.041(8) 0.027(8) 0.026(8)
O15 0.133(13) 0.130(13) 0.129(13) 0.060(9) 0.060(9) 0.030(9)
O16 0.121(13) 0.121(13) 0.117(12) 0.053(9) 0.058(9) 0.030(9)
O17 0.137(14) 0.143(14) 0.137(14) 0.057(9) 0.068(10) 0.035(9)
O18 0.124(13) 0.127(13) 0.129(13) 0.059(9) 0.052(9) 0.040(9)
Pt10 0.0385(11) 0.0306(10) 0.0268(9) 0.0040(8) 0.0164(8) 0.0023(8)
P1 0.063(6) 0.056(6) 0.034(5) 0.012(4) 0.027(4) 0.027(5)
P2 0.049(6) 0.029(5) 0.047(5) 0.012(4) 0.025(4) 0.005(4)
C101 0.070(12) 0.064(12) 0.034(10) 0.007(9) 0.019(9) 0.024(11)
C102 0.074(12) 0.062(12) 0.040(10) 0.014(9) 0.025(10) 0.024(11)
C103 0.075(12) 0.065(12) 0.037(10) 0.015(9) 0.026(9) 0.021(11)
C104 0.077(12) 0.067(12) 0.033(10) 0.017(9) 0.022(9) 0.022(11)
C105 0.071(12) 0.055(12) 0.032(9) 0.013(9) 0.023(9) 0.023(11)
C106 0.067(12) 0.055(11) 0.033(9) 0.009(9) 0.024(9) 0.023(11)
C107 0.055(12) 0.038(10) 0.065(11) 0.026(9) 0.036(9) 0.012(10)
C108 0.055(12) 0.043(10) 0.072(11) 0.023(10) 0.033(10) 0.017(10)
C109 0.059(12) 0.045(10) 0.079(12) 0.028(10) 0.030(10) 0.015(10)
C110 0.057(12) 0.042(10) 0.077(12) 0.025(10) 0.036(10) 0.013(10)
C111 0.054(12) 0.037(10) 0.073(11) 0.025(10) 0.036(10) 0.012(10)
C112 0.056(12) 0.041(10) 0.069(11) 0.020(9) 0.033(10) 0.015(10)
C113 0.041(12) 0.062(12) 0.075(13) 0.032(11) 0.013(10) 0.017(10)
C114 0.042(12) 0.069(12) 0.081(13) 0.033(11) 0.014(10) 0.016(10)
C115 0.046(12) 0.073(13) 0.088(13) 0.035(11) 0.012(10) 0.000(10)
C116 0.047(12) 0.070(13) 0.089(13) 0.040(12) 0.005(11) -0.008(10)
C117 0.050(12) 0.070(13) 0.089(13) 0.035(12) 0.000(11) -0.008(11)
C118 0.045(12) 0.065(12) 0.080(13) 0.031(11) 0.006(10) 0.007(10)
C119 0.065(13) 0.095(13) 0.070(12) 0.038(12) 0.049(11) 0.049(12)
C120 0.068(13) 0.097(13) 0.071(12) 0.040(12) 0.045(11) 0.046(12)
C121 0.070(13) 0.102(13) 0.073(12) 0.041(12) 0.042(11) 0.044(12)
C122 0.069(13) 0.102(13) 0.073(12) 0.040(12) 0.043(11) 0.044(12)
C123 0.066(13) 0.096(13) 0.068(12) 0.039(12) 0.048(11) 0.043(12)
C124 0.066(13) 0.097(13) 0.070(12) 0.035(12) 0.050(11) 0.045(12)
C125 0.094(9) 0.092(9) 0.089(9) 0.041(6) 0.048(7) 0.028(7)
C126 0.095(9) 0.095(9) 0.091(9) 0.037(6) 0.050(7) 0.030(7)
C127 0.099(9) 0.100(9) 0.093(9) 0.037(6) 0.054(7) 0.026(7)
C128 0.104(9) 0.104(9) 0.097(9) 0.037(7) 0.050(7) 0.028(7)
C129 0.104(9) 0.104(9) 0.098(9) 0.041(7) 0.044(7) 0.031(7)
C130 0.100(9) 0.098(9) 0.093(9) 0.041(7) 0.046(7) 0.030(7)
Pt11 0.0365(10) 0.0333(10) 0.0287(9) 0.0081(8) 0.0166(8) 0.0084(8)
P3 0.041(5) 0.048(5) 0.039(5) 0.015(4) 0.020(4) 0.015(5)
P4 0.043(5) 0.037(5) 0.037(4) 0.008(4) 0.023(4) 0.007(4)
C301 0.050(10) 0.029(9) 0.043(9) 0.010(8) 0.021(8) -0.003(8)
C302 0.050(10) 0.028(9) 0.047(9) 0.012(8) 0.019(8) 0.002(8)
C303 0.050(9) 0.028(8) 0.041(8) 0.020(7) 0.021(8) 0.002(8)
C304 0.043(7) 0.029(7) 0.041(7) 0.015(6) 0.021(6) 0.003(6)
C305 0.042(7) 0.029(7) 0.039(7) 0.012(6) 0.023(6) 0.003(6)
C306 0.047(9) 0.024(8) 0.042(8) 0.009(7) 0.021(8) -0.001(8)
C307 0.058(13) 0.037(10) 0.063(12) 0.009(10) 0.011(10) -0.007(10)
C308 0.064(13) 0.040(10) 0.065(12) 0.015(10) 0.011(10) -0.014(10)
C309 0.067(13) 0.045(11) 0.071(12) 0.012(10) 0.009(10) -0.019(10)
C310 0.064(13) 0.046(11) 0.075(13) 0.008(10) 0.009(10) -0.021(10)
C311 0.059(13) 0.039(11) 0.076(13) 0.004(10) 0.013(10) -0.019(10)
C312 0.056(13) 0.036(10) 0.068(12) 0.006(10) 0.015(10) -0.012(10)
C313 0.055(12) 0.069(13) 0.069(13) 0.037(11) 0.033(10) 0.037(11)
C314 0.059(12) 0.078(13) 0.075(13) 0.036(11) 0.027(10) 0.033(11)
C315 0.061(12) 0.083(13) 0.078(13) 0.040(11) 0.025(11) 0.030(11)
C316 0.059(13) 0.081(14) 0.081(13) 0.043(11) 0.025(10) 0.027(11)
C317 0.060(12) 0.078(13) 0.083(13) 0.038(11) 0.025(11) 0.027(11)
C318 0.058(12) 0.069(13) 0.077(13) 0.038(11) 0.025(10) 0.034(11)
C319 0.046(7) 0.041(7) 0.051(7) 0.024(6) 0.023(6) 0.009(6)
C320 0.054(8) 0.052(8) 0.057(8) 0.022(7) 0.026(7) 0.010(8)
C321 0.058(8) 0.048(7) 0.059(7) 0.025(6) 0.027(6) 0.011(6)
C322 0.056(7) 0.042(7) 0.057(7) 0.030(6) 0.023(6) 0.008(6)
C323 0.054(7) 0.043(7) 0.055(7) 0.025(6) 0.024(6) 0.007(6)
C324 0.047(7) 0.042(7) 0.049(7) 0.022(6) 0.025(6) 0.008(6)
C325 0.083(8) 0.084(9) 0.083(8) 0.035(6) 0.048(6) 0.031(7)
C326 0.092(9) 0.087(9) 0.091(8) 0.039(6) 0.044(6) 0.027(7)
C327 0.101(9) 0.094(9) 0.096(9) 0.041(7) 0.042(7) 0.027(7)
C328 0.103(9) 0.097(9) 0.096(9) 0.039(6) 0.046(7) 0.030(7)
C329 0.098(9) 0.094(9) 0.092(9) 0.040(6) 0.046(6) 0.032(7)
C330 0.091(9) 0.087(9) 0.087(8) 0.037(6) 0.045(6) 0.030(7)

loop_
_atom_type_symbol
_atom_type_description
_atom_type_scat_dispersion_real
_atom_type_scat_dispersion_imag
_atom_type_scat_source
C C 0.0033 0.0016 'International Tables Vol C Tables 4.2.6.8 and 6.1.1.4'
H H 0.0000 0.0000 'International Tables Vol C Tables 4.2.6.8 and 6.1.1.4'
O O 0.0106 0.0060 'International Tables Vol C Tables 4.2.6.8 and 6.1.1.4'
P P 0.1023 0.0942 'International Tables Vol C Tables 4.2.6.8 and 6.1.1.4'
Pt Pt -1.7033 8.3905 'International Tables Vol C Tables 4.2.6.8 and 6.1.1.4'

loop_
_geom_angle_atom_site_label_1
_geom_angle_atom_site_label_2
_geom_angle_atom_site_label_3
_geom_angle
_geom_angle_site_symmetry_1
_geom_angle_site_symmetry_3
C2 Pt1 C1 96.5(17) . .
C2 Pt1 C3 106.4(18) . .
C1 Pt1 C3 148.0(16) . .
C2 Pt1 Pt2 152.8(14) . .
C1 Pt1 Pt2 108.8(11) . .
C3 Pt1 Pt2 46.3(11) . .
C2 Pt1 Pt3 146.8(14) . .
C1 Pt1 Pt3 50.4(11) . .
C3 Pt1 Pt3 105.4(11) . .
Pt2 Pt1 Pt3 59.82(6) . .
C2 Pt1 Pt4 92.9(13) . .
C1 Pt1 Pt4 89.2(11) . .
C3 Pt1 Pt4 111.1(11) . .
Pt2 Pt1 Pt4 97.16(6) . .
Pt3 Pt1 Pt4 84.46(7) . .
C15 Pt2 C3 99(2) . .
C15 Pt2 C4 98(2) . .
C3 Pt2 C4 157.2(16) . .
C15 Pt2 Pt1 148.7(17) . .
C3 Pt2 Pt1 49.5(12) . .
C4 Pt2 Pt1 111.2(12) . .
C15 Pt2 Pt3 148.7(17) . .
C3 Pt2 Pt3 109.1(12) . .
C4 Pt2 Pt3 50.9(13) . .
Pt1 Pt2 Pt3 60.41(6) . .
C15 Pt2 Pt5 103.4(17) . .
C3 Pt2 Pt5 84.9(11) . .
C4 Pt2 Pt5 104.6(12) . .
Pt1 Pt2 Pt5 78.88(6) . .
Pt3 Pt2 Pt5 92.09(7) . .
C14 Pt3 C1 99.7(17) . .
C14 Pt3 C4 103.3(18) . .
C1 Pt3 C4 152.6(16) . .
C14 Pt3 Pt2 152.5(13) . .
C1 Pt3 Pt2 106.5(11) . .
C4 Pt3 Pt2 49.3(12) . .
C14 Pt3 Pt1 147.5(13) . .
C1 Pt3 Pt1 48.1(11) . .
C4 Pt3 Pt1 109.0(12) . .
Pt2 Pt3 Pt1 59.77(6) . .
C14 Pt3 Pt6 95.8(12) . .
C1 Pt3 Pt6 107.9(11) . .
C4 Pt3 Pt6 84.5(11) . .
Pt2 Pt3 Pt6 83.94(6) . .
Pt1 Pt3 Pt6 91.39(7) . .
C6 Pt4 C5 99.2(16) . .
C6 Pt4 C7 101.7(16) . .
C5 Pt4 C7 159.1(13) . .
C6 Pt4 Pt5 147.6(14) . .
C5 Pt4 Pt5 48.5(9) . .
C7 Pt4 Pt5 110.6(9) . .
C6 Pt4 Pt6 152.3(14) . .
C5 Pt4 Pt6 108.4(9) . .
C7 Pt4 Pt6 50.7(9) . .
Pt5 Pt4 Pt6 59.93(6) . .
C6 Pt4 Pt9 89.6(13) . .
C5 Pt4 Pt9 96.5(8) . .
C7 Pt4 Pt9 83.3(8) . .
Pt5 Pt4 Pt9 92.68(6) . .
Pt6 Pt4 Pt9 84.11(7) . .
C6 Pt4 Pt1 98.2(13) . .
C5 Pt4 Pt1 78.9(8) . .
C7 Pt4 Pt1 98.4(8) . .
Pt5 Pt4 Pt1 78.93(6) . .
Pt6 Pt4 Pt1 90.52(7) . .
Pt9 Pt4 Pt1 171.52(7) . .
C8 Pt5 C9 100.5(17) . .
C8 Pt5 C5 99.9(14) . .
C9 Pt5 C5 159.2(16) . .
C8 Pt5 Pt6 149.7(11) . .
C9 Pt5 Pt6 49.3(13) . .
C5 Pt5 Pt6 110.4(9) . .
C8 Pt5 Pt4 150.2(11) . .
C9 Pt5 Pt4 109.2(13) . .
C5 Pt5 Pt4 50.3(9) . .
Pt6 Pt5 Pt4 60.06(6) . .
C8 Pt5 Pt8 91.8(11) . .
C9 Pt5 Pt8 97.0(12) . .
C5 Pt5 Pt8 78.7(8) . .
Pt6 Pt5 Pt8 94.11(7) . .
Pt4 Pt5 Pt8 84.36(6) . .
C8 Pt5 Pt2 89.1(11) . .
C9 Pt5 Pt2 78.3(12) . .
C5 Pt5 Pt2 105.7(8) . .
Pt6 Pt5 Pt2 82.91(7) . .
Pt4 Pt5 Pt2 97.15(6) . .
Pt8 Pt5 Pt2 175.35(7) . .
C10 Pt6 C9 106.0(18) . .
C10 Pt6 C7 96.2(15) . .
C9 Pt6 C7 157.8(16) . .
C10 Pt6 Pt5 153.8(12) . .
C9 Pt6 Pt5 47.9(13) . .
C7 Pt6 Pt5 109.9(9) . .
C10 Pt6 Pt4 146.1(12) . .
C9 Pt6 Pt4 107.8(13) . .
C7 Pt6 Pt4 50.0(9) . .
Pt5 Pt6 Pt4 60.01(6) . .
C10 Pt6 Pt3 88.6(11) . .
C9 Pt6 Pt3 99.7(11) . .
C7 Pt6 Pt3 80.3(8) . .
Pt5 Pt6 Pt3 93.46(7) . .
Pt4 Pt6 Pt3 85.84(7) . .
C10 Pt6 Pt7 94.0(11) . .
C9 Pt6 Pt7 77.5(11) . .
C7 Pt6 Pt7 101.5(8) . .
Pt5 Pt6 Pt7 83.24(7) . .
Pt4 Pt6 Pt7 93.16(7) . .
Pt3 Pt6 Pt7 176.60(7) . .
C12 Pt7 C18 103.1(19) . .
C12 Pt7 C11 101.7(17) . .
C18 Pt7 C11 150.6(18) . .
C12 Pt7 Pt9 151.8(13) . .
C18 Pt7 Pt9 49.1(14) . .
C11 Pt7 Pt9 106.2(11) . .
C12 Pt7 Pt8 148.4(13) . .
C18 Pt7 Pt8 108.2(14) . .
C11 Pt7 Pt8 47.2(11) . .
Pt9 Pt7 Pt8 59.73(6) . .
C12 Pt7 Pt6 90.7(12) . .
C18 Pt7 Pt6 88.1(14) . .
C11 Pt7 Pt6 107.3(11) . .
Pt9 Pt7 Pt6 84.57(7) . .
Pt8 Pt7 Pt6 94.27(7) . .
C17 Pt8 C11 103(2) . .
C17 Pt8 C13 97(2) . .
C11 Pt8 C13 155.7(16) . .
C17 Pt8 Pt9 146.4(18) . .
C11 Pt8 Pt9 110.2(12) . .
C13 Pt8 Pt9 49.1(11) . .
C17 Pt8 Pt7 153.5(18) . .
C11 Pt8 Pt7 50.9(12) . .
C13 Pt8 Pt7 108.8(11) . .
Pt9 Pt8 Pt7 59.99(6) . .
C17 Pt8 Pt5 95.1(18) . .
C11 Pt8 Pt5 88.0(11) . .
C13 Pt8 Pt5 104.0(10) . .
Pt9 Pt8 Pt5 93.01(6) . .
Pt7 Pt8 Pt5 82.86(7) . .
C16 Pt9 C13 99.4(18) . .
C16 Pt9 C18 101(2) . .
C13 Pt9 C18 155.9(18) . .
C16 Pt9 Pt8 148.6(15) . .
C13 Pt9 Pt8 49.2(11) . .
C18 Pt9 Pt8 110.1(15) . .
C16 Pt9 Pt7 151.0(15) . .
C13 Pt9 Pt7 109.3(11) . .
C18 Pt9 Pt7 50.4(15) . .
Pt8 Pt9 Pt7 60.29(6) . .
C16 Pt9 Pt4 93.4(14) . .
C13 Pt9 Pt4 85.9(11) . .
C18 Pt9 Pt4 105.9(14) . .
Pt8 Pt9 Pt4 84.42(6) . .
Pt7 Pt9 Pt4 92.81(6) . .
O1 C1 Pt1 143(3) . .
O1 C1 Pt3 134(3) . .
Pt1 C1 Pt3 81.5(15) . .
O2 C2 Pt1 174(4) . .
O3 C3 Pt2 141(3) . .
O3 C3 Pt1 135(3) . .
Pt2 C3 Pt1 84.2(16) . .
O4 C4 Pt2 141(4) . .
O4 C4 Pt3 139(4) . .
Pt2 C4 Pt3 79.9(16) . .
O5 C5 Pt5 142(2) . .
O5 C5 Pt4 136(2) . .
Pt5 C5 Pt4 81.2(12) . .
O6 C6 Pt4 174(4) . .
O7 C7 Pt4 141(3) . .
O7 C7 Pt6 139(3) . .
Pt4 C7 Pt6 79.3(12) . .
O8 C8 Pt5 171(3) . .
O9 C9 Pt5 141(4) . .
O9 C9 Pt6 137(4) . .
Pt5 C9 Pt6 82.9(18) . .
O10 C10 Pt6 174(3) . .
O11 C11 Pt8 149(3) . .
O11 C11 Pt7 129(3) . .
Pt8 C11 Pt7 81.9(15) . .
O12 C12 Pt7 176(4) . .
O13 C13 Pt9 137(3) . .
O13 C13 Pt8 141(3) . .
Pt9 C13 Pt8 81.7(15) . .
O14 C14 Pt3 176(4) . .
O15 C15 Pt2 167(5) . .
O16 C16 Pt9 175(4) . .
O17 C17 Pt8 170(6) . .
O18 C18 Pt9 139(4) . .
O18 C18 Pt7 140(4) . .
Pt9 C18 Pt7 80(2) . .
P2 Pt10 P2 180.0(3) . 2_567
P2 Pt10 P1 83.0(3) . .
P2 Pt10 P1 97.0(3) 2_567 .
P2 Pt10 P1 97.0(3) . 2_567
P2 Pt10 P1 83.0(3) 2_567 2_567
P1 Pt10 P1 180.000(1) . 2_567
C107 P1 C113 107.8(11) . .
C107 P1 C101 105.4(11) . .
C113 P1 C101 103.9(12) . .
C107 P1 Pt10 117.6(8) . .
C113 P1 Pt10 113.9(9) . .
C101 P1 Pt10 107.0(8) . .
C125 P2 C119 110.6(13) . .
C125 P2 C106 101.4(12) . .
C119 P2 C106 103.8(11) . .
C125 P2 Pt10 119.5(11) . .
C119 P2 Pt10 112.5(8) . .
C106 P2 Pt10 107.1(7) . .
C102 C101 C106 120.0 . .
C102 C101 P1 121.1(12) . .
C106 C101 P1 118.9(12) . .
C103 C102 C101 120.0 . .
C103 C102 H102 120.0 . .
C101 C102 H102 120.0 . .
C102 C103 C104 120.0 . .
C102 C103 H103 120.0 . .
C104 C103 H103 120.0 . .
C103 C104 C105 120.0 . .
C103 C104 H104 120.0 . .
C105 C104 H104 120.0 . .
C106 C105 C104 120.0 . .
C106 C105 H105 120.0 . .
C104 C105 H105 120.0 . .
C105 C106 C101 120.0 . .
C105 C106 P2 123.8(11) . .
C101 C106 P2 116.2(11) . .
C108 C107 C112 120.0 . .
C108 C107 P1 120.1(12) . .
C112 C107 P1 119.9(12) . .
C107 C108 C109 120.0 . .
C107 C108 H108 120.0 . .
C109 C108 H108 120.0 . .
C108 C109 C110 120.0 . .
C108 C109 H109 120.0 . .
C110 C109 H109 120.0 . .
C111 C110 C109 120.0 . .
C111 C110 H110 120.0 . .
C109 C110 H110 120.0 . .
C110 C111 C112 120.0 . .
C110 C111 H111 120.0 . .
C112 C111 H111 120.0 . .
C111 C112 C107 120.0 . .
C111 C112 H112 120.0 . .
C107 C112 H112 120.0 . .
C114 C113 C118 120.0 . .
C114 C113 P1 119.0(14) . .
C118 C113 P1 120.9(14) . .
C115 C114 C113 120.0 . .
C115 C114 H114 120.0 . .
C113 C114 H114 120.0 . .
C114 C115 C116 120.0 . .
C114 C115 H115 120.0 . .
C116 C115 H115 120.0 . .
C117 C116 C115 120.0 . .
C117 C116 H116 120.0 . .
C115 C116 H116 120.0 . .
C118 C117 C116 120.0 . .
C118 C117 H117 120.0 . .
C116 C117 H117 120.0 . .
C117 C118 C113 120.0 . .
C117 C118 H118 120.0 . .
C113 C118 H118 120.0 . .
C120 C119 C124 120.0 . .
C120 C119 P2 121.0(13) . .
C124 C119 P2 119.0(12) . .
C121 C120 C119 120.0 . .
C121 C120 H120 120.0 . .
C119 C120 H120 120.0 . .
C122 C121 C120 120.0 . .
C122 C121 H121 120.0 . .
C120 C121 H121 120.0 . .
C121 C122 C123 120.0 . .
C121 C122 H122 120.0 . .
C123 C122 H122 120.0 . .
C124 C123 C122 120.0 . .
C124 C123 H123 120.0 . .
C122 C123 H123 120.0 . .
C123 C124 C119 120.0 . .
C123 C124 H124 120.0 . .
C119 C124 H124 120.0 . .
C126 C125 C130 120.0 . .
C126 C125 P2 117.8(18) . .
C130 C125 P2 122.0(18) . .
C125 C126 C127 120.0 . .
C125 C126 H126 120.0 . .
C127 C126 H126 120.0 . .
C128 C127 C126 120.0 . .
C128 C127 H127 120.0 . .
C126 C127 H127 120.0 . .
C127 C128 C129 120.0 . .
C127 C128 H128 120.0 . .
C129 C128 H128 120.0 . .
C130 C129 C128 120.0 . .
C130 C129 H129 120.0 . .
C128 C129 H129 120.0 . .
C129 C130 C125 120.0 . .
C129 C130 H130 120.0 . .
C125 C130 H130 120.0 . .
P4 Pt11 P4 180.000(1) . 2_675
P4 Pt11 P3 96.5(3) . 2_675
P4 Pt11 P3 83.5(3) 2_675 2_675
P4 Pt11 P3 83.5(3) . .
P4 Pt11 P3 96.5(3) 2_675 .
P3 Pt11 P3 180.0(2) 2_675 .
C313 P3 C307 107.5(11) . .
C313 P3 C301 101.9(10) . .
C307 P3 C301 103.7(11) . .
C313 P3 Pt11 118.3(9) . .
C307 P3 Pt11 115.4(8) . .
C301 P3 Pt11 108.3(7) . .
C319 P4 C325 108.4(12) . .
C319 P4 C306 108.0(10) . .
C325 P4 C306 100.6(11) . .
C319 P4 Pt11 114.0(7) . .
C325 P4 Pt11 118.4(10) . .
C306 P4 Pt11 106.1(7) . .
C302 C301 C306 120.0 . .
C302 C301 P3 123.7(11) . .
C306 C301 P3 116.3(11) . .
C303 C302 C301 120.0 . .
C303 C302 H302 120.0 . .
C301 C302 H302 120.0 . .
C302 C303 C304 120.0 . .
C302 C303 H303 120.0 . .
C304 C303 H303 120.0 . .
C305 C304 C303 120.0 . .
C305 C304 H304 120.0 . .
C303 C304 H304 120.0 . .
C304 C305 C306 120.0 . .
C304 C305 H305 120.0 . .
C306 C305 H305 120.0 . .
C305 C306 C301 120.0 . .
C305 C306 P4 120.1(10) . .
C301 C306 P4 119.5(10) . .
C308 C307 C312 120.0 . .
C308 C307 P3 121.8(13) . .
C312 C307 P3 118.1(13) . .
C307 C308 C309 120.0 . .
C307 C308 H308 120.0 . .
C309 C308 H308 120.0 . .
C310 C309 C308 120.0 . .
C310 C309 H309 120.0 . .
C308 C309 H309 120.0 . .
C309 C310 C311 120.0 . .
C309 C310 H310 120.0 . .
C311 C310 H310 120.0 . .
C310 C311 C312 120.0 . .
C310 C311 H311 120.0 . .
C312 C311 H311 120.0 . .
C311 C312 C307 120.0 . .
C311 C312 H312 120.0 . .
C307 C312 H312 120.0 . .
C314 C313 C318 120.0 . .
C314 C313 P3 118.7(13) . .
C318 C313 P3 121.3(13) . .
C313 C314 C315 120.0 . .
C313 C314 H314 120.0 . .
C315 C314 H314 120.0 . .
C314 C315 C316 120.0 . .
C314 C315 H315 120.0 . .
C316 C315 H315 120.0 . .
C317 C316 C315 120.0 . .
C317 C316 H316 120.0 . .
C315 C316 H316 120.0 . .
C318 C317 C316 120.0 . .
C318 C317 H317 120.0 . .
C316 C317 H317 120.0 . .
C317 C318 C313 120.0 . .
C317 C318 H318 120.0 . .
C313 C318 H318 120.0 . .
C320 C319 C324 120.0 . .
C320 C319 P4 121.6(12) . .
C324 C319 P4 118.3(12) . .
C321 C320 C319 120.0 . .
C321 C320 H320 120.0 . .
C319 C320 H320 120.0 . .
C322 C321 C320 120.0 . .
C322 C321 H321 120.0 . .
C320 C321 H321 120.0 . .
C321 C322 C323 120.0 . .
C321 C322 H322 120.0 . .
C323 C322 H322 120.0 . .
C324 C323 C322 120.0 . .
C324 C323 H323 120.0 . .
C322 C323 H323 120.0 . .
C323 C324 C319 120.0 . .
C323 C324 H324 120.0 . .
C319 C324 H324 120.0 . .
C326 C325 C330 120.0 . .
C326 C325 P4 116.7(17) . .
C330 C325 P4 123.0(17) . .
C325 C326 C327 120.0 . .
C325 C326 H326 120.0 . .
C327 C326 H326 120.0 . .
C328 C327 C326 120.0 . .
C328 C327 H327 120.0 . .
C326 C327 H327 120.0 . .
C327 C328 C329 120.0 . .
C327 C328 H328 120.0 . .
C329 C328 H328 120.0 . .
C328 C329 C330 120.0 . .
C328 C329 H329 120.0 . .
C330 C329 H329 120.0 . .
C329 C330 C325 120.0 . .
C329 C330 H330 120.0 . .
C325 C330 H330 120.0 . .
C402 C401 H40A 109.5 . .
C402 C401 H40B 109.5 . .
H40A C401 H40B 109.5 . .
C402 C401 H40C 109.5 . .
H40A C401 H40C 109.5 . .
H40B C401 H40C 109.5 . .
O402 C402 C403 122(3) . .
O402 C402 C401 119(3) . .
C403 C402 C401 112(3) . .
C402 C403 H40D 109.5 . .
C402 C403 H40E 109.5 . .
H40D C403 H40E 109.5 . .
C402 C403 H40F 109.5 . .
H40D C403 H40F 109.5 . .
H40E C403 H40F 109.5 . .
C502 C501 H50A 109.5 . .
C502 C501 H50B 109.5 . .
H50A C501 H50B 109.5 . .
C502 C501 H50C 109.5 . .
H50A C501 H50C 109.5 . .
H50B C501 H50C 109.5 . .
O502 C502 C501 120(3) . .
O502 C502 C503 119(3) . .
C501 C502 C503 113(3) . .
C502 C503 H50D 109.5 . .
C502 C503 H50E 109.5 . .
H50D C503 H50E 109.5 . .
C502 C503 H50F 109.5 . .
H50D C503 H50F 109.5 . .
H50E C503 H50F 109.5 . .

loop_
_geom_bond_atom_site_label_1
_geom_bond_atom_site_label_2
_geom_bond_distance
_geom_bond_site_symmetry_2
Pt1 C2 1.85(5) .
Pt1 C1 2.01(4) .
Pt1 C3 2.03(4) .
Pt1 Pt2 2.654(2) .
Pt1 Pt3 2.670(2) .
Pt1 Pt4 3.065(2) .
Pt2 C15 1.77(6) .
Pt2 C3 1.93(4) .
Pt2 C4 2.04(4) .
Pt2 Pt3 2.655(2) .
Pt2 Pt5 3.066(3) .
Pt3 C14 1.85(4) .
Pt3 C1 2.08(4) .
Pt3 C4 2.09(5) .
Pt3 Pt6 3.010(2) .
Pt4 C6 1.79(4) .
Pt4 C5 2.07(3) .
Pt4 C7 2.07(3) .
Pt4 Pt5 2.652(2) .
Pt4 Pt6 2.653(2) .
Pt4 Pt9 3.046(2) .
Pt5 C8 1.86(4) .
Pt5 C9 1.98(5) .
Pt5 C5 2.01(3) .
Pt5 Pt6 2.650(2) .
Pt5 Pt8 3.040(2) .
Pt6 C10 1.78(4) .
Pt6 C9 2.02(5) .
Pt6 C7 2.09(3) .
Pt6 Pt7 3.027(2) .
Pt7 C12 1.78(4) .
Pt7 C18 2.07(5) .
Pt7 C11 2.08(4) .
Pt7 Pt9 2.649(2) .
Pt7 Pt8 2.657(2) .
Pt8 C17 1.85(6) .
Pt8 C11 1.97(4) .
Pt8 C13 2.02(4) .
Pt8 Pt9 2.642(2) .
Pt9 C16 1.92(5) .
Pt9 C13 2.02(4) .
Pt9 C18 2.03(5) .
C1 O1 1.19(4) .
C2 O2 1.13(5) .
C3 O3 1.28(4) .
C4 O4 1.17(4) .
C5 O5 1.22(4) .
C6 O6 1.10(4) .
C7 O7 1.16(4) .
C8 O8 1.16(4) .
C9 O9 1.18(5) .
C10 O10 1.23(4) .
C11 O11 1.18(4) .
C12 O12 1.22(4) .
C13 O13 1.28(4) .
C14 O14 1.13(4) .
C15 O15 1.23(5) .
C16 O16 1.15(5) .
C17 O17 1.12(6) .
C18 O18 1.19(5) .
Pt10 P2 2.329(8) .
Pt10 P2 2.329(8) 2_567
Pt10 P1 2.329(10) .
Pt10 P1 2.329(10) 2_567
P1 C107 1.790(16) .
P1 C113 1.798(18) .
P1 C101 1.819(15) .
P2 C125 1.76(2) .
P2 C119 1.811(17) .
P2 C106 1.849(18) .
C101 C102 1.3900 .
C101 C106 1.3900 .
C102 C103 1.3900 .
C102 H102 0.9300 .
C103 C104 1.3900 .
C103 H103 0.9300 .
C104 C105 1.3900 .
C104 H104 0.9300 .
C105 C106 1.3900 .
C105 H105 0.9300 .
C107 C108 1.3900 .
C107 C112 1.3900 .
C108 C109 1.3900 .
C108 H108 0.9300 .
C109 C110 1.3900 .
C109 H109 0.9300 .
C110 C111 1.3900 .
C110 H110 0.9300 .
C111 C112 1.3900 .
C111 H111 0.9300 .
C112 H112 0.9300 .
C113 C114 1.3900 .
C113 C118 1.3900 .
C114 C115 1.3900 .
C114 H114 0.9300 .
C115 C116 1.3900 .
C115 H115 0.9300 .
C116 C117 1.3900 .
C116 H116 0.9300 .
C117 C118 1.3900 .
C117 H117 0.9300 .
C118 H118 0.9300 .
C119 C120 1.3900 .
C119 C124 1.3900 .
C120 C121 1.3900 .
C120 H120 0.9300 .
C121 C122 1.3900 .
C121 H121 0.9300 .
C122 C123 1.3900 .
C122 H122 0.9300 .
C123 C124 1.3900 .
C123 H123 0.9300 .
C124 H124 0.9300 .
C125 C126 1.3900 .
C125 C130 1.3900 .
C126 C127 1.3900 .
C126 H126 0.9300 .
C127 C128 1.3900 .
C127 H127 0.9300 .
C128 C129 1.3900 .
C128 H128 0.9300 .
C129 C130 1.3900 .
C129 H129 0.9300 .
C130 H130 0.9300 .
Pt11 P4 2.325(8) .
Pt11 P4 2.325(8) 2_675
Pt11 P3 2.328(9) 2_675
Pt11 P3 2.328(9) .
P3 C313 1.789(17) .
P3 C307 1.807(16) .
P3 C301 1.817(14) .
P4 C319 1.796(16) .
P4 C325 1.81(2) .
P4 C306 1.821(15) .
C301 C302 1.3900 .
C301 C306 1.3900 .
C302 C303 1.3900 .
C302 H302 0.9300 .
C303 C304 1.3900 .
C303 H303 0.9300 .
C304 C305 1.3900 .
C304 H304 0.9300 .
C305 C306 1.3900 .
C305 H305 0.9300 .
C307 C308 1.3900 .
C307 C312 1.3900 .
C308 C309 1.3900 .
C308 H308 0.9300 .
C309 C310 1.3900 .
C309 H309 0.9300 .
C310 C311 1.3900 .
C310 H310 0.9300 .
C311 C312 1.3900 .
C311 H311 0.9300 .
C312 H312 0.9300 .
C313 C314 1.3900 .
C313 C318 1.3900 .
C314 C315 1.3900 .
C314 H314 0.9300 .
C315 C316 1.3900 .
C315 H315 0.9300 .
C316 C317 1.3900 .
C316 H316 0.9300 .
C317 C318 1.3900 .
C317 H317 0.9300 .
C318 H318 0.9300 .
C319 C320 1.3900 .
C319 C324 1.3900 .
C320 C321 1.3900 .
C320 H320 0.9300 .
C321 C322 1.3900 .
C321 H321 0.9300 .
C322 C323 1.3900 .
C322 H322 0.9300 .
C323 C324 1.3900 .
C323 H323 0.9300 .
C324 H324 0.9300 .
C325 C326 1.3900 .
C325 C330 1.3900 .
C326 C327 1.3900 .
C326 H326 0.9300 .
C327 C328 1.3900 .
C327 H327 0.9300 .
C328 C329 1.3900 .
C328 H328 0.9300 .
C329 C330 1.3900 .
C329 H329 0.9300 .
C330 H330 0.9300 .
C401 C402 1.508(9) .
C401 H40A 0.9600 .
C401 H40B 0.9600 .
C401 H40C 0.9600 .
C402 O402 1.209(9) .
C402 C403 1.507(9) .
C403 H40D 0.9600 .
C403 H40E 0.9600 .
C403 H40F 0.9600 .
C501 C502 1.507(9) .
C501 H50A 0.9600 .
C501 H50B 0.9600 .
C501 H50C 0.9600 .
C502 O502 1.208(9) .
C502 C503 1.508(9) .
C503 H50D 0.9600 .
C503 H50E 0.9600 .
C503 H50F 0.9600 .

loop_
_geom_torsion_atom_site_label_1
_geom_torsion_atom_site_label_2
_geom_torsion_atom_site_label_3
_geom_torsion_atom_site_label_4
_geom_torsion
_geom_torsion_site_symmetry_1
C2 Pt1 Pt2 C15 6(4) .
C1 Pt1 Pt2 C15 -151(3) .
C3 Pt1 Pt2 C15 5(4) .
Pt3 Pt1 Pt2 C15 -164(3) .
Pt4 Pt1 Pt2 C15 117(3) .
C2 Pt1 Pt2 C3 2(3) .
C1 Pt1 Pt2 C3 -156.0(19) .
Pt3 Pt1 Pt2 C3 -168.3(15) .
Pt4 Pt1 Pt2 C3 112.4(15) .
C2 Pt1 Pt2 C4 167(3) .
C1 Pt1 Pt2 C4 9.7(17) .
C3 Pt1 Pt2 C4 165.7(19) .
Pt3 Pt1 Pt2 C4 -2.6(12) .
Pt4 Pt1 Pt2 C4 -81.9(12) .
C2 Pt1 Pt2 Pt3 170(3) .
C1 Pt1 Pt2 Pt3 12.3(12) .
C3 Pt1 Pt2 Pt3 168.3(15) .
Pt4 Pt1 Pt2 Pt3 -79.30(7) .
C2 Pt1 Pt2 Pt5 -91(3) .
C1 Pt1 Pt2 Pt5 111.2(12) .
C3 Pt1 Pt2 Pt5 -92.8(15) .
Pt3 Pt1 Pt2 Pt5 98.88(7) .
Pt4 Pt1 Pt2 Pt5 19.58(5) .
C15 Pt2 Pt3 C14 -10(4) .
C3 Pt2 Pt3 C14 -164(3) .
C4 Pt2 Pt3 C14 3(3) .
Pt1 Pt2 Pt3 C14 -174(3) .
Pt5 Pt2 Pt3 C14 110(3) .
C15 Pt2 Pt3 C1 152(3) .
C3 Pt2 Pt3 C1 -2.3(16) .
C4 Pt2 Pt3 C1 165.2(18) .
Pt1 Pt2 Pt3 C1 -11.7(11) .
Pt5 Pt2 Pt3 C1 -87.7(11) .
C15 Pt2 Pt3 C4 -13(4) .
C3 Pt2 Pt3 C4 -167.5(19) .
Pt1 Pt2 Pt3 C4 -176.9(14) .
Pt5 Pt2 Pt3 C4 107.1(14) .
C15 Pt2 Pt3 Pt1 164(3) .
C3 Pt2 Pt3 Pt1 9.4(12) .
C4 Pt2 Pt3 Pt1 176.9(14) .
Pt5 Pt2 Pt3 Pt1 -75.96(6) .
C15 Pt2 Pt3 Pt6 -101(3) .
C3 Pt2 Pt3 Pt6 104.6(12) .
C4 Pt2 Pt3 Pt6 -87.9(14) .
Pt1 Pt2 Pt3 Pt6 95.17(7) .
Pt5 Pt2 Pt3 Pt6 19.21(6) .
C2 Pt1 Pt3 C14 3(3) .
C1 Pt1 Pt3 C14 10(3) .
C3 Pt1 Pt3 C14 166(3) .
Pt2 Pt1 Pt3 C14 175(2) .
Pt4 Pt1 Pt3 C14 -84(2) .
C2 Pt1 Pt3 C1 -7(3) .
C3 Pt1 Pt3 C1 156.1(18) .
Pt2 Pt1 Pt3 C1 164.9(14) .
Pt4 Pt1 Pt3 C1 -93.5(14) .
C2 Pt1 Pt3 C4 -169(3) .
C1 Pt1 Pt3 C4 -162.4(18) .
C3 Pt1 Pt3 C4 -6.3(16) .
Pt2 Pt1 Pt3 C4 2.5(12) .
Pt4 Pt1 Pt3 C4 104.1(12) .
C2 Pt1 Pt3 Pt2 -172(2) .
C1 Pt1 Pt3 Pt2 -164.9(14) .
C3 Pt1 Pt3 Pt2 -8.8(11) .
Pt4 Pt1 Pt3 Pt2 101.62(6) .
C2 Pt1 Pt3 Pt6 106(2) .
C1 Pt1 Pt3 Pt6 113.0(14) .
C3 Pt1 Pt3 Pt6 -90.9(11) .
Pt2 Pt1 Pt3 Pt6 -82.16(6) .
Pt4 Pt1 Pt3 Pt6 19.46(6) .
C2 Pt1 Pt4 C6 -15.4(19) .
C1 Pt1 Pt4 C6 81.1(17) .
C3 Pt1 Pt4 C6 -124.3(18) .
Pt2 Pt1 Pt4 C6 -170.1(14) .
Pt3 Pt1 Pt4 C6 131.4(14) .
C2 Pt1 Pt4 C5 82.4(16) .
C1 Pt1 Pt4 C5 178.9(14) .
C3 Pt1 Pt4 C5 -26.5(15) .
Pt2 Pt1 Pt4 C5 -72.2(9) .
Pt3 Pt1 Pt4 C5 -130.8(9) .
C2 Pt1 Pt4 C7 -118.7(16) .
C1 Pt1 Pt4 C7 -22.1(14) .
C3 Pt1 Pt4 C7 132.5(15) .
Pt2 Pt1 Pt4 C7 86.7(9) .
Pt3 Pt1 Pt4 C7 28.1(9) .
C2 Pt1 Pt4 Pt5 131.8(13) .
C1 Pt1 Pt4 Pt5 -131.6(11) .
C3 Pt1 Pt4 Pt5 23.0(12) .
Pt2 Pt1 Pt4 Pt5 -22.80(6) .
Pt3 Pt1 Pt4 Pt5 -81.38(6) .
C2 Pt1 Pt4 Pt6 -169.0(13) .
C1 Pt1 Pt4 Pt6 -72.5(11) .
C3 Pt1 Pt4 Pt6 82.2(12) .
Pt2 Pt1 Pt4 Pt6 36.38(7) .
Pt3 Pt1 Pt4 Pt6 -22.20(6) .
C2 Pt1 Pt4 Pt9 140.4(14) .
C1 Pt1 Pt4 Pt9 -123.1(11) .
C3 Pt1 Pt4 Pt9 31.5(13) .
Pt2 Pt1 Pt4 Pt9 -14.3(5) .
Pt3 Pt1 Pt4 Pt9 -72.9(5) .
C6 Pt4 Pt5 C8 7(3) .
C5 Pt4 Pt5 C8 4(2) .
C7 Pt4 Pt5 C8 -176(2) .
Pt6 Pt4 Pt5 C8 -178(2) .
Pt9 Pt4 Pt5 C8 100(2) .
Pt1 Pt4 Pt5 C8 -81(2) .
C6 Pt4 Pt5 C9 -173(3) .
C5 Pt4 Pt5 C9 -175.5(16) .
C7 Pt4 Pt5 C9 4.8(15) .
Pt6 Pt4 Pt5 C9 2.5(12) .
Pt9 Pt4 Pt5 C9 -79.1(12) .
Pt1 Pt4 Pt5 C9 99.6(12) .
C6 Pt4 Pt5 C5 3(3) .
C7 Pt4 Pt5 C5 -179.7(14) .
Pt6 Pt4 Pt5 C5 178.0(11) .
Pt9 Pt4 Pt5 C5 96.4(11) .
Pt1 Pt4 Pt5 C5 -84.9(11) .
C6 Pt4 Pt5 Pt6 -175(2) .
C5 Pt4 Pt5 Pt6 -178.0(11) .
C7 Pt4 Pt5 Pt6 2.3(9) .
Pt9 Pt4 Pt5 Pt6 -81.62(7) .
Pt1 Pt4 Pt5 Pt6 97.12(7) .
C6 Pt4 Pt5 Pt8 -77(2) .
C5 Pt4 Pt5 Pt8 -79.9(11) .
C7 Pt4 Pt5 Pt8 100.3(9) .
Pt6 Pt4 Pt5 Pt8 98.04(7) .
Pt9 Pt4 Pt5 Pt8 16.42(6) .
Pt1 Pt4 Pt5 Pt8 -164.84(6) .
C6 Pt4 Pt5 Pt2 107(2) .
C5 Pt4 Pt5 Pt2 104.5(11) .
C7 Pt4 Pt5 Pt2 -75.3(9) .
Pt6 Pt4 Pt5 Pt2 -77.54(7) .
Pt9 Pt4 Pt5 Pt2 -159.16(6) .
Pt1 Pt4 Pt5 Pt2 19.59(5) .
C15 Pt2 Pt5 C8 -20(2) .
C3 Pt2 Pt5 C8 78.3(16) .
C4 Pt2 Pt5 C8 -122.7(16) .
Pt1 Pt2 Pt5 C8 128.0(10) .
Pt3 Pt2 Pt5 C8 -172.7(10) .
C15 Pt2 Pt5 C9 81(2) .
C3 Pt2 Pt5 C9 179.3(18) .
C4 Pt2 Pt5 C9 -21.8(18) .
Pt1 Pt2 Pt5 C9 -131.0(14) .
Pt3 Pt2 Pt5 C9 -71.8(14) .
C15 Pt2 Pt5 C5 -120(2) .
C3 Pt2 Pt5 C5 -21.7(15) .
C4 Pt2 Pt5 C5 137.2(16) .
Pt1 Pt2 Pt5 C5 28.0(9) .
Pt3 Pt2 Pt5 C5 87.2(9) .
C15 Pt2 Pt5 Pt6 130.6(18) .
C3 Pt2 Pt5 Pt6 -130.9(12) .
C4 Pt2 Pt5 Pt6 28.0(13) .
Pt1 Pt2 Pt5 Pt6 -81.28(6) .
Pt3 Pt2 Pt5 Pt6 -22.00(6) .
C15 Pt2 Pt5 Pt4 -170.9(18) .
C3 Pt2 Pt5 Pt4 -72.4(12) .
C4 Pt2 Pt5 Pt4 86.5(13) .
Pt1 Pt2 Pt5 Pt4 -22.79(6) .
Pt3 Pt2 Pt5 Pt4 36.50(7) .
C15 Pt2 Pt5 Pt8 80.4(19) .
C3 Pt2 Pt5 Pt8 179(100) .
C4 Pt2 Pt5 Pt8 -22.2(15) .
Pt1 Pt2 Pt5 Pt8 -131.5(8) .
Pt3 Pt2 Pt5 Pt8 -72.2(8) .
C8 Pt5 Pt6 C10 1(3) .
C9 Pt5 Pt6 C10 6(3) .
C5 Pt5 Pt6 C10 -179(3) .
Pt4 Pt5 Pt6 C10 -177(3) .
Pt8 Pt5 Pt6 C10 102(3) .
Pt2 Pt5 Pt6 C10 -75(3) .
C8 Pt5 Pt6 C9 -5(3) .
C5 Pt5 Pt6 C9 175.2(17) .
Pt4 Pt5 Pt6 C9 176.9(15) .
Pt8 Pt5 Pt6 C9 95.8(15) .
Pt2 Pt5 Pt6 C9 -80.6(15) .
C8 Pt5 Pt6 C7 176(2) .
C9 Pt5 Pt6 C7 -179.1(18) .
C5 Pt5 Pt6 C7 -3.9(12) .
Pt4 Pt5 Pt6 C7 -2.2(9) .
Pt8 Pt5 Pt6 C7 -83.3(9) .
Pt2 Pt5 Pt6 C7 100.3(9) .
C8 Pt5 Pt6 Pt4 178(2) .
C9 Pt5 Pt6 Pt4 -176.9(15) .
C5 Pt5 Pt6 Pt4 -1.7(9) .
Pt8 Pt5 Pt6 Pt4 -81.08(6) .
Pt2 Pt5 Pt6 Pt4 102.50(6) .
C8 Pt5 Pt6 Pt3 95(2) .
C9 Pt5 Pt6 Pt3 100.0(15) .
C5 Pt5 Pt6 Pt3 -84.8(9) .
Pt4 Pt5 Pt6 Pt3 -83.18(6) .
Pt8 Pt5 Pt6 Pt3 -164.27(6) .
Pt2 Pt5 Pt6 Pt3 19.31(6) .
C8 Pt5 Pt6 Pt7 -84(2) .
C9 Pt5 Pt6 Pt7 -79.2(15) .
C5 Pt5 Pt6 Pt7 96.0(9) .
Pt4 Pt5 Pt6 Pt7 97.61(6) .
Pt8 Pt5 Pt6 Pt7 16.53(6) .
Pt2 Pt5 Pt6 Pt7 -159.89(6) .
C6 Pt4 Pt6 C10 -8(3) .
C5 Pt4 Pt6 C10 179(2) .
C7 Pt4 Pt6 C10 0(2) .
Pt5 Pt4 Pt6 C10 178(2) .
Pt9 Pt4 Pt6 C10 -86(2) .
Pt1 Pt4 Pt6 C10 101(2) .
C6 Pt4 Pt6 C9 172(3) .
C5 Pt4 Pt6 C9 -0.9(15) .
C7 Pt4 Pt6 C9 -179.7(16) .
Pt5 Pt4 Pt6 C9 -2.4(12) .
Pt9 Pt4 Pt6 C9 94.1(12) .
Pt1 Pt4 Pt6 C9 -79.3(12) .
C6 Pt4 Pt6 C7 -8(3) .
C5 Pt4 Pt6 C7 178.8(13) .
Pt5 Pt4 Pt6 C7 177.3(11) .
Pt9 Pt4 Pt6 C7 -86.2(11) .
Pt1 Pt4 Pt6 C7 100.4(11) .
C6 Pt4 Pt6 Pt5 174(3) .
C5 Pt4 Pt6 Pt5 1.6(8) .
C7 Pt4 Pt6 Pt5 -177.3(11) .
Pt9 Pt4 Pt6 Pt5 96.54(6) .
Pt1 Pt4 Pt6 Pt5 -76.87(6) .
C6 Pt4 Pt6 Pt3 -89(3) .
C5 Pt4 Pt6 Pt3 98.0(8) .
C7 Pt4 Pt6 Pt3 -80.8(11) .
Pt5 Pt4 Pt6 Pt3 96.42(6) .
Pt9 Pt4 Pt6 Pt3 -167.04(6) .
Pt1 Pt4 Pt6 Pt3 19.54(5) .
C6 Pt4 Pt6 Pt7 94(3) .
C5 Pt4 Pt6 Pt7 -78.7(8) .
C7 Pt4 Pt6 Pt7 102.4(11) .
Pt5 Pt4 Pt6 Pt7 -80.33(6) .
Pt9 Pt4 Pt6 Pt7 16.21(6) .
Pt1 Pt4 Pt6 Pt7 -157.20(6) .
C14 Pt3 Pt6 C10 -20.9(18) .
C1 Pt3 Pt6 C10 -123.1(17) .
C4 Pt3 Pt6 C10 81.9(17) .
Pt2 Pt3 Pt6 C10 131.5(12) .
Pt1 Pt3 Pt6 C10 -169.1(12) .
C14 Pt3 Pt6 C9 -126.9(19) .
C1 Pt3 Pt6 C9 130.9(18) .
C4 Pt3 Pt6 C9 -24.1(18) .
Pt2 Pt3 Pt6 C9 25.4(13) .
Pt1 Pt3 Pt6 C9 84.8(13) .
C14 Pt3 Pt6 C7 75.6(16) .
C1 Pt3 Pt6 C7 -26.6(15) .
C4 Pt3 Pt6 C7 178.4(15) .
Pt2 Pt3 Pt6 C7 -132.0(9) .
Pt1 Pt3 Pt6 C7 -72.6(9) .
C14 Pt3 Pt6 Pt5 -174.8(13) .
C1 Pt3 Pt6 Pt5 83.1(12) .
C4 Pt3 Pt6 Pt5 -71.9(12) .
Pt2 Pt3 Pt6 Pt5 -22.41(7) .
Pt1 Pt3 Pt6 Pt5 36.99(7) .
C14 Pt3 Pt6 Pt4 125.7(13) .
C1 Pt3 Pt6 Pt4 23.5(12) .
C4 Pt3 Pt6 Pt4 -131.5(12) .
Pt2 Pt3 Pt6 Pt4 -81.99(7) .
Pt1 Pt3 Pt6 Pt4 -22.58(7) .
C14 Pt3 Pt6 Pt7 -161.3(17) .
C1 Pt3 Pt6 Pt7 96.5(17) .
C4 Pt3 Pt6 Pt7 -58.5(17) .
Pt2 Pt3 Pt6 Pt7 -9.0(12) .
Pt1 Pt3 Pt6 Pt7 50.4(12) .
C10 Pt6 Pt7 C12 -24.0(18) .
C9 Pt6 Pt7 C12 81.5(19) .
C7 Pt6 Pt7 C12 -121.2(16) .
Pt5 Pt6 Pt7 C12 129.8(13) .
Pt4 Pt6 Pt7 C12 -170.9(13) .
Pt3 Pt6 Pt7 C12 116.3(17) .
C10 Pt6 Pt7 C18 79.0(19) .
C9 Pt6 Pt7 C18 -175.4(19) .
C7 Pt6 Pt7 C18 -18.1(17) .
Pt5 Pt6 Pt7 C18 -127.1(14) .
Pt4 Pt6 Pt7 C18 -67.8(14) .
Pt3 Pt6 Pt7 C18 -140.6(18) .
C10 Pt6 Pt7 C11 -126.5(17) .
C9 Pt6 Pt7 C11 -20.9(17) .
C7 Pt6 Pt7 C11 136.4(15) .
Pt5 Pt6 Pt7 C11 27.3(11) .
Pt4 Pt6 Pt7 C11 86.6(11) .
Pt3 Pt6 Pt7 C11 13.8(17) .
C10 Pt6 Pt7 Pt9 128.1(12) .
C9 Pt6 Pt7 Pt9 -126.3(13) .
C7 Pt6 Pt7 Pt9 31.0(9) .
Pt5 Pt6 Pt7 Pt9 -78.01(7) .
Pt4 Pt6 Pt7 Pt9 -18.71(6) .
Pt3 Pt6 Pt7 Pt9 -91.5(12) .
C10 Pt6 Pt7 Pt8 -172.8(12) .
C9 Pt6 Pt7 Pt8 -67.3(13) .
C7 Pt6 Pt7 Pt8 90.0(9) .
Pt5 Pt6 Pt7 Pt8 -19.00(7) .
Pt4 Pt6 Pt7 Pt8 40.30(7) .
Pt3 Pt6 Pt7 Pt8 -32.5(12) .
C12 Pt7 Pt8 C17 5(5) .
C18 Pt7 Pt8 C17 -167(4) .
C11 Pt7 Pt8 C17 -6(4) .
Pt9 Pt7 Pt8 C17 -175(4) .
Pt6 Pt7 Pt8 C17 104(4) .
C12 Pt7 Pt8 C11 11(3) .
C18 Pt7 Pt8 C11 -161(2) .
Pt9 Pt7 Pt8 C11 -169.1(14) .
Pt6 Pt7 Pt8 C11 109.7(14) .
C12 Pt7 Pt8 C13 176(3) .
C18 Pt7 Pt8 C13 3.5(18) .
C11 Pt7 Pt8 C13 164.5(18) .
Pt9 Pt7 Pt8 C13 -4.7(11) .
Pt6 Pt7 Pt8 C13 -85.9(11) .
C12 Pt7 Pt8 Pt9 -180(2) .
C18 Pt7 Pt8 Pt9 8.2(15) .
C11 Pt7 Pt8 Pt9 169.1(14) .
Pt6 Pt7 Pt8 Pt9 -81.17(6) .
C12 Pt7 Pt8 Pt5 -82(2) .
C18 Pt7 Pt8 Pt5 105.9(15) .
C11 Pt7 Pt8 Pt5 -93.2(14) .
Pt9 Pt7 Pt8 Pt5 97.67(6) .
Pt6 Pt7 Pt8 Pt5 16.50(6) .
C8 Pt5 Pt8 C17 -22(2) .
C9 Pt5 Pt8 C17 -123(2) .
C5 Pt5 Pt8 C17 78(2) .
Pt6 Pt5 Pt8 C17 -172.3(18) .
Pt4 Pt5 Pt8 C17 128.3(18) .
Pt2 Pt5 Pt8 C17 -122(2) .
C8 Pt5 Pt8 C11 80.5(16) .
C9 Pt5 Pt8 C11 -20.4(18) .
C5 Pt5 Pt8 C11 -179.8(15) .
Pt6 Pt5 Pt8 C11 -69.8(12) .
Pt4 Pt5 Pt8 C11 -129.1(12) .
Pt2 Pt5 Pt8 C11 -19.9(14) .
C8 Pt5 Pt8 C13 -120.9(16) .
C9 Pt5 Pt8 C13 138.2(18) .
C5 Pt5 Pt8 C13 -21.2(15) .
Pt6 Pt5 Pt8 C13 88.8(12) .
Pt4 Pt5 Pt8 C13 29.4(12) .
Pt2 Pt5 Pt8 C13 138.6(14) .
C8 Pt5 Pt8 Pt9 -169.4(11) .
C9 Pt5 Pt8 Pt9 89.7(13) .
C5 Pt5 Pt8 Pt9 -69.7(9) .
Pt6 Pt5 Pt8 Pt9 40.32(7) .
Pt4 Pt5 Pt8 Pt9 -19.02(6) .
Pt2 Pt5 Pt8 Pt9 90.2(8) .
C8 Pt5 Pt8 Pt7 131.4(11) .
C9 Pt5 Pt8 Pt7 30.5(13) .
C5 Pt5 Pt8 Pt7 -128.9(9) .
Pt6 Pt5 Pt8 Pt7 -18.92(6) .
Pt4 Pt5 Pt8 Pt7 -78.26(6) .
Pt2 Pt5 Pt8 Pt7 30.9(8) .
C17 Pt8 Pt9 C16 0(4) .
C11 Pt8 Pt9 C16 -167(3) .
C13 Pt8 Pt9 C16 -2(3) .
Pt7 Pt8 Pt9 C16 -176(3) .
Pt5 Pt8 Pt9 C16 104(3) .
C17 Pt8 Pt9 C13 2(3) .
C11 Pt8 Pt9 C13 -165.2(18) .
Pt7 Pt8 Pt9 C13 -174.1(14) .
Pt5 Pt8 Pt9 C13 105.9(14) .
C17 Pt8 Pt9 C18 168(4) .
C11 Pt8 Pt9 C18 0.5(19) .
C13 Pt8 Pt9 C18 166(2) .
Pt7 Pt8 Pt9 C18 -8.5(15) .
Pt5 Pt8 Pt9 C18 -88.5(15) .
C17 Pt8 Pt9 Pt7 176(3) .
C11 Pt8 Pt9 Pt7 9.0(12) .
C13 Pt8 Pt9 Pt7 174.1(14) .
Pt5 Pt8 Pt9 Pt7 -79.97(7) .
C17 Pt8 Pt9 Pt4 -87(3) .
C11 Pt8 Pt9 Pt4 105.4(12) .
C13 Pt8 Pt9 Pt4 -89.4(14) .
Pt7 Pt8 Pt9 Pt4 96.45(7) .
Pt5 Pt8 Pt9 Pt4 16.49(6) .
C12 Pt7 Pt9 C16 -5(4) .
C18 Pt7 Pt9 C16 6(3) .
C11 Pt7 Pt9 C16 168(3) .
Pt8 Pt7 Pt9 C16 176(3) .
Pt6 Pt7 Pt9 C16 -86(3) .
C12 Pt7 Pt9 C13 -176(3) .
C18 Pt7 Pt9 C13 -165(2) .
C11 Pt7 Pt9 C13 -3.6(16) .
Pt8 Pt7 Pt9 C13 4.7(11) .
Pt6 Pt7 Pt9 C13 102.9(11) .
C12 Pt7 Pt9 C18 -11(3) .
C11 Pt7 Pt9 C18 161(2) .
Pt8 Pt7 Pt9 C18 169.6(19) .
Pt6 Pt7 Pt9 C18 -92.2(19) .
C12 Pt7 Pt9 Pt8 179(3) .
C18 Pt7 Pt9 Pt8 -169.6(19) .
C11 Pt7 Pt9 Pt8 -8.3(11) .
Pt6 Pt7 Pt9 Pt8 98.17(7) .
C12 Pt7 Pt9 Pt4 98(3) .
C18 Pt7 Pt9 Pt4 108.4(19) .
C11 Pt7 Pt9 Pt4 -90.2(11) .
Pt8 Pt7 Pt9 Pt4 -81.95(7) .
Pt6 Pt7 Pt9 Pt4 16.22(5) .
C6 Pt4 Pt9 C16 -20(2) .
C5 Pt4 Pt9 C16 -119.1(17) .
C7 Pt4 Pt9 C16 82.0(17) .
Pt5 Pt4 Pt9 C16 -167.6(15) .
Pt6 Pt4 Pt9 C16 133.0(15) .
Pt1 Pt4 Pt9 C16 -175.9(15) .
C6 Pt4 Pt9 C13 79.3(17) .
C5 Pt4 Pt9 C13 -19.9(14) .
C7 Pt4 Pt9 C13 -178.8(14) .
Pt5 Pt4 Pt9 C13 -68.4(11) .
Pt6 Pt4 Pt9 C13 -127.8(11) .
Pt1 Pt4 Pt9 C13 -76.7(12) .
C6 Pt4 Pt9 C18 -122(2) .
C5 Pt4 Pt9 C18 138.8(18) .
C7 Pt4 Pt9 C18 -20.1(18) .
Pt5 Pt4 Pt9 C18 90.3(16) .
Pt6 Pt4 Pt9 C18 30.9(16) .
Pt1 Pt4 Pt9 C18 82.0(16) .
C6 Pt4 Pt9 Pt8 128.7(13) .
C5 Pt4 Pt9 Pt8 29.5(9) .
C7 Pt4 Pt9 Pt8 -129.4(9) .
Pt5 Pt4 Pt9 Pt8 -18.98(6) .
Pt6 Pt4 Pt9 Pt8 -78.37(7) .
Pt1 Pt4 Pt9 Pt8 -27.3(5) .
C6 Pt4 Pt9 Pt7 -171.5(13) .
C5 Pt4 Pt9 Pt7 89.3(9) .
C7 Pt4 Pt9 Pt7 -69.7(9) .
Pt5 Pt4 Pt9 Pt7 40.80(7) .
Pt6 Pt4 Pt9 Pt7 -18.60(6) .
Pt1 Pt4 Pt9 Pt7 32.4(5) .
C2 Pt1 C1 O1 -17(6) .
C3 Pt1 C1 O1 119(5) .
Pt2 Pt1 C1 O1 153(5) .
Pt3 Pt1 C1 O1 167(6) .
Pt4 Pt1 C1 O1 -110(5) .
C2 Pt1 C1 Pt3 176.3(15) .
C3 Pt1 C1 Pt3 -48(3) .
Pt2 Pt1 C1 Pt3 -13.8(13) .
Pt4 Pt1 C1 Pt3 83.5(9) .
C14 Pt3 C1 O1 16(5) .
C4 Pt3 C1 O1 -130(4) .
Pt2 Pt3 C1 O1 -155(4) .
Pt1 Pt3 C1 O1 -169(5) .
Pt6 Pt3 C1 O1 116(4) .
C14 Pt3 C1 Pt1 -174.6(15) .
C4 Pt3 C1 Pt1 39(4) .
Pt2 Pt3 C1 Pt1 13.6(13) .
Pt6 Pt3 C1 Pt1 -75.2(11) .
C1 Pt1 C2 O2 29(38) .
C3 Pt1 C2 O2 -129(38) .
Pt2 Pt1 C2 O2 -130(36) .
Pt3 Pt1 C2 O2 34(39) .
Pt4 Pt1 C2 O2 118(38) .
C15 Pt2 C3 O3 6(5) .
C4 Pt2 C3 O3 147(4) .
Pt1 Pt2 C3 O3 -176(6) .
Pt3 Pt2 C3 O3 173(4) .
Pt5 Pt2 C3 O3 -97(5) .
C15 Pt2 C3 Pt1 -177.5(19) .
C4 Pt2 C3 Pt1 -36(5) .
Pt3 Pt2 C3 Pt1 -10.8(13) .
Pt5 Pt2 C3 Pt1 79.7(10) .
C2 Pt1 C3 O3 -3(5) .
C1 Pt1 C3 O3 -137(4) .
Pt2 Pt1 C3 O3 177(5) .
Pt3 Pt1 C3 O3 -173(4) .
Pt4 Pt1 C3 O3 97(4) .
C2 Pt1 C3 Pt2 -179.2(15) .
C1 Pt1 C3 Pt2 47(3) .
Pt3 Pt1 C3 Pt2 10.5(13) .
Pt4 Pt1 C3 Pt2 -79.4(12) .
C15 Pt2 C4 O4 -8(6) .
C3 Pt2 C4 O4 -149(5) .
Pt1 Pt2 C4 O4 -178(5) .
Pt3 Pt2 C4 O4 179(6) .
Pt5 Pt2 C4 O4 99(5) .
C15 Pt2 C4 Pt3 173.1(19) .
C3 Pt2 C4 Pt3 32(5) .
Pt1 Pt2 C4 Pt3 2.9(13) .
Pt5 Pt2 C4 Pt3 -80.6(10) .
C14 Pt3 C4 O4 2(5) .
C1 Pt3 C4 O4 148(4) .
Pt2 Pt3 C4 O4 -179(6) .
Pt1 Pt3 C4 O4 178(5) .
Pt6 Pt3 C4 O4 -93(5) .
C14 Pt3 C4 Pt2 -178.6(14) .
C1 Pt3 C4 Pt2 -32(4) .
Pt1 Pt3 C4 Pt2 -2.8(13) .
Pt6 Pt3 C4 Pt2 86.7(10) .
C8 Pt5 C5 O5 -1(4) .
C9 Pt5 C5 O5 -171(4) .
Pt6 Pt5 C5 O5 179(4) .
Pt4 Pt5 C5 O5 177(4) .
Pt8 Pt5 C5 O5 -91(4) .
Pt2 Pt5 C5 O5 91(4) .
C8 Pt5 C5 Pt4 -178.1(12) .
C9 Pt5 C5 Pt4 12(4) .
Pt6 Pt5 C5 Pt4 1.9(10) .
Pt8 Pt5 C5 Pt4 92.1(7) .
Pt2 Pt5 C5 Pt4 -86.3(7) .
C6 Pt4 C5 O5 4(4) .
C7 Pt4 C5 O5 -177(3) .
Pt5 Pt4 C5 O5 -178(4) .
Pt6 Pt4 C5 O5 -179(3) .
Pt9 Pt4 C5 O5 95(3) .
Pt1 Pt4 C5 O5 -93(3) .
C6 Pt4 C5 Pt5 -178.4(14) .
C7 Pt4 C5 Pt5 1(4) .
Pt6 Pt4 C5 Pt5 -1.8(10) .
Pt9 Pt4 C5 Pt5 -87.8(7) .
Pt1 Pt4 C5 Pt5 85.0(7) .
C5 Pt4 C6 O6 95(41) .
C7 Pt4 C6 O6 -84(41) .
Pt5 Pt4 C6 O6 93(41) .
Pt6 Pt4 C6 O6 -78(41) .
Pt9 Pt4 C6 O6 -1(41) .
Pt1 Pt4 C6 O6 175(41) .
C6 Pt4 C7 O7 -5(4) .
C5 Pt4 C7 O7 176(3) .
Pt5 Pt4 C7 O7 176(4) .
Pt6 Pt4 C7 O7 179(5) .
Pt9 Pt4 C7 O7 -93(4) .
Pt1 Pt4 C7 O7 95(4) .
C6 Pt4 C7 Pt6 176.0(14) .
C5 Pt4 C7 Pt6 -3(4) .
Pt5 Pt4 C7 Pt6 -2.5(10) .
Pt9 Pt4 C7 Pt6 87.8(7) .
Pt1 Pt4 C7 Pt6 -83.8(7) .
C10 Pt6 C7 O7 1(4) .
C9 Pt6 C7 O7 -178(4) .
Pt5 Pt6 C7 O7 -176(4) .
Pt4 Pt6 C7 O7 -179(5) .
Pt3 Pt6 C7 O7 -86(4) .
Pt7 Pt6 C7 O7 97(4) .
C10 Pt6 C7 Pt4 -179.7(13) .
C9 Pt6 C7 Pt4 1(4) .
Pt5 Pt6 C7 Pt4 2.5(10) .
Pt3 Pt6 C7 Pt4 92.7(7) .
Pt7 Pt6 C7 Pt4 -84.4(7) .
C9 Pt5 C8 O8 177(21) .
C5 Pt5 C8 O8 1(22) .
Pt6 Pt5 C8 O8 -179(100) .
Pt4 Pt5 C8 O8 -2(23) .
Pt8 Pt5 C8 O8 80(22) .
Pt2 Pt5 C8 O8 -105(22) .
C8 Pt5 C9 O9 -1(6) .
C5 Pt5 C9 O9 169(4) .
Pt6 Pt5 C9 O9 -178(6) .
Pt4 Pt5 C9 O9 179(5) .
Pt8 Pt5 C9 O9 92(5) .
Pt2 Pt5 C9 O9 -88(5) .
C8 Pt5 C9 Pt6 177.5(13) .
C5 Pt5 C9 Pt6 -13(5) .
Pt4 Pt5 C9 Pt6 -2.9(14) .
Pt8 Pt5 C9 Pt6 -89.4(10) .
Pt2 Pt5 C9 Pt6 90.7(10) .
C10 Pt6 C9 O9 1(5) .
C7 Pt6 C9 O9 -179(3) .
Pt5 Pt6 C9 O9 178(6) .
Pt4 Pt6 C9 O9 -179(4) .
Pt3 Pt6 C9 O9 93(5) .
Pt7 Pt6 C9 O9 -89(5) .
C10 Pt6 C9 Pt5 -177.2(14) .
C7 Pt6 C9 Pt5 2(4) .
Pt4 Pt6 C9 Pt5 2.9(14) .
Pt3 Pt6 C9 Pt5 -85.9(11) .
Pt7 Pt6 C9 Pt5 92.2(11) .
C9 Pt6 C10 O10 -5(34) .
C7 Pt6 C10 O10 175(33) .
Pt5 Pt6 C10 O10 -10(36) .
Pt4 Pt6 C10 O10 174(32) .
Pt3 Pt6 C10 O10 -105(33) .
Pt7 Pt6 C10 O10 73(33) .
C17 Pt8 C11 O11 -7(7) .
C13 Pt8 C11 O11 137(6) .
Pt9 Pt8 C11 O11 165(6) .
Pt7 Pt8 C11 O11 175(7) .
Pt5 Pt8 C11 O11 -102(7) .
C17 Pt8 C11 Pt7 177.2(19) .
C13 Pt8 C11 Pt7 -38(4) .
Pt9 Pt8 C11 Pt7 -10.0(13) .
Pt5 Pt8 C11 Pt7 82.5(9) .
C12 Pt7 C11 O11 9(4) .
C18 Pt7 C11 O11 -138(4) .
Pt9 Pt7 C11 O11 -167(4) .
Pt8 Pt7 C11 O11 -177(5) .
Pt6 Pt7 C11 O11 104(4) .
C12 Pt7 C11 Pt8 -174.0(14) .
C18 Pt7 C11 Pt8 39(4) .
Pt9 Pt7 C11 Pt8 9.8(13) .
Pt6 Pt7 C11 Pt8 -79.5(11) .
C18 Pt7 C12 O12 166(55) .
C11 Pt7 C12 O12 2(55) .
Pt9 Pt7 C12 O12 174(53) .
Pt8 Pt7 C12 O12 -7(57) .
Pt6 Pt7 C12 O12 -106(55) .
C16 Pt9 C13 O13 3(5) .
C18 Pt9 C13 O13 149(5) .
Pt8 Pt9 C13 O13 -176(5) .
Pt7 Pt9 C13 O13 179(4) .
Pt4 Pt9 C13 O13 -90(4) .
C16 Pt9 C13 Pt8 178.9(15) .
C18 Pt9 C13 Pt8 -35(5) .
Pt7 Pt9 C13 Pt8 -5.4(13) .
Pt4 Pt9 C13 Pt8 86.1(9) .
C17 Pt8 C13 O13 -3(5) .
C11 Pt8 C13 O13 -149(4) .
Pt9 Pt8 C13 O13 176(5) .
Pt7 Pt8 C13 O13 -179(4) .
Pt5 Pt8 C13 O13 94(5) .
C17 Pt8 C13 Pt9 -178.9(19) .
C11 Pt8 C13 Pt9 36(4) .
Pt7 Pt8 C13 Pt9 5.4(13) .
Pt5 Pt8 C13 Pt9 -81.7(10) .
C1 Pt3 C14 O14 38(61) .
C4 Pt3 C14 O14 -157(60) .
Pt2 Pt3 C14 O14 -160(59) .
Pt1 Pt3 C14 O14 30(62) .
Pt6 Pt3 C14 O14 -72(61) .
C3 Pt2 C15 O15 162(21) .
C4 Pt2 C15 O15 -3(21) .
Pt1 Pt2 C15 O15 159(18) .
Pt3 Pt2 C15 O15 7(24) .
Pt5 Pt2 C15 O15 -111(21) .
C13 Pt9 C16 O16 103(60) .
C18 Pt9 C16 O16 -64(60) .
Pt8 Pt9 C16 O16 104(60) .
Pt7 Pt9 C16 O16 -69(61) .
Pt4 Pt9 C16 O16 -171(60) .
C11 Pt8 C17 O17 48(35) .
C13 Pt8 C17 O17 -119(35) .
Pt9 Pt8 C17 O17 -120(34) .
Pt7 Pt8 C17 O17 52(37) .
Pt5 Pt8 C17 O17 137(35) .
C16 Pt9 C18 O18 4(7) .
C13 Pt9 C18 O18 -142(5) .
Pt8 Pt9 C18 O18 -170(6) .
Pt7 Pt9 C18 O18 -179(8) .
Pt4 Pt9 C18 O18 100(6) .
C16 Pt9 C18 Pt7 -176.9(16) .
C13 Pt9 C18 Pt7 37(5) .
Pt8 Pt9 C18 Pt7 9.6(17) .
Pt4 Pt9 C18 Pt7 -80.2(13) .
C12 Pt7 C18 O18 -6(7) .
C11 Pt7 C18 O18 141(6) .
Pt9 Pt7 C18 O18 179(8) .
Pt8 Pt7 C18 O18 170(6) .
Pt6 Pt7 C18 O18 -96(7) .
C12 Pt7 C18 Pt9 174.8(15) .
C11 Pt7 C18 Pt9 -39(4) .
Pt8 Pt7 C18 Pt9 -9.4(17) .
Pt6 Pt7 C18 Pt9 84.5(12) .
P2 Pt10 P1 C107 141.6(9) .
P2 Pt10 P1 C107 -38.4(9) 2_567
P1 Pt10 P1 C107 -179(13) 2_567
P2 Pt10 P1 C113 -90.8(10) .
P2 Pt10 P1 C113 89.2(10) 2_567
P1 Pt10 P1 C113 -51(13) 2_567
P2 Pt10 P1 C101 23.4(8) .
P2 Pt10 P1 C101 -156.6(8) 2_567
P1 Pt10 P1 C101 63(13) 2_567
P2 Pt10 P2 C125 71(100) 2_567
P1 Pt10 P2 C125 -137.8(12) .
P1 Pt10 P2 C125 42.2(12) 2_567
P2 Pt10 P2 C119 -61(100) 2_567
P1 Pt10 P2 C119 89.9(10) .
P1 Pt10 P2 C119 -90.1(10) 2_567
P2 Pt10 P2 C106 -175(100) 2_567
P1 Pt10 P2 C106 -23.5(8) .
P1 Pt10 P2 C106 156.5(8) 2_567
C107 P1 C101 C102 34.6(16) .
C113 P1 C101 C102 -78.6(15) .
Pt10 P1 C101 C102 160.5(10) .
C107 P1 C101 C106 -145.4(13) .
C113 P1 C101 C106 101.3(14) .
Pt10 P1 C101 C106 -19.5(13) .
C106 C101 C102 C103 0.0 .
P1 C101 C102 C103 179.9(17) .
C101 C102 C103 C104 0.0 .
C102 C103 C104 C105 0.0 .
C103 C104 C105 C106 0.0 .
C104 C105 C106 C101 0.0 .
C104 C105 C106 P2 -179.7(17) .
C102 C101 C106 C105 0.0 .
P1 C101 C106 C105 -179.9(17) .
C102 C101 C106 P2 179.8(16) .
P1 C101 C106 P2 -0.2(15) .
C125 P2 C106 C105 -34.4(17) .
C119 P2 C106 C105 80.3(15) .
Pt10 P2 C106 C105 -160.4(11) .
C125 P2 C106 C101 145.8(14) .
C119 P2 C106 C101 -99.4(13) .
Pt10 P2 C106 C101 19.8(12) .
C113 P1 C107 C108 152.0(13) .
C101 P1 C107 C108 41.4(15) .
Pt10 P1 C107 C108 -77.6(13) .
C113 P1 C107 C112 -29.8(16) .
C101 P1 C107 C112 -140.4(13) .
Pt10 P1 C107 C112 100.6(12) .
C112 C107 C108 C109 0.0 .
P1 C107 C108 C109 178.2(16) .
C107 C108 C109 C110 0.0 .
C108 C109 C110 C111 0.0 .
C109 C110 C111 C112 0.0 .
C110 C111 C112 C107 0.0 .
C108 C107 C112 C111 0.0 .
P1 C107 C112 C111 -178.2(16) .
C107 P1 C113 C114 -45.2(16) .
C101 P1 C113 C114 66.3(15) .
Pt10 P1 C113 C114 -177.7(10) .
C107 P1 C113 C118 138.3(14) .
C101 P1 C113 C118 -110.2(15) .
Pt10 P1 C113 C118 5.8(16) .
C118 C113 C114 C115 0.0 .
P1 C113 C114 C115 -176.5(18) .
C113 C114 C115 C116 0.0 .
C114 C115 C116 C117 0.0 .
C115 C116 C117 C118 0.0 .
C116 C117 C118 C113 0.0 .
C114 C113 C118 C117 0.0 .
P1 C113 C118 C117 176.5(19) .
C125 P2 C119 C120 66.1(18) .
C106 P2 C119 C120 -41.9(16) .
Pt10 P2 C119 C120 -157.4(11) .
C125 P2 C119 C124 -113.9(16) .
C106 P2 C119 C124 138.1(13) .
Pt10 P2 C119 C124 22.6(16) .
C124 C119 C120 C121 0.0 .
P2 C119 C120 C121 180.0(19) .
C119 C120 C121 C122 0.0 .
C120 C121 C122 C123 0.0 .
C121 C122 C123 C124 0.0 .
C122 C123 C124 C119 0.0 .
C120 C119 C124 C123 0.0 .
P2 C119 C124 C123 -180.0(19) .
C119 P2 C125 C126 -0.6(19) .
C106 P2 C125 C126 109.0(15) .
Pt10 P2 C125 C126 -133.6(13) .
C119 P2 C125 C130 175.0(14) .
C106 P2 C125 C130 -75.4(17) .
Pt10 P2 C125 C130 42.0(19) .
C130 C125 C126 C127 0.0 .
P2 C125 C126 C127 176(2) .
C125 C126 C127 C128 0.0 .
C126 C127 C128 C129 0.0 .
C127 C128 C129 C130 0.0 .
C128 C129 C130 C125 0.0 .
C126 C125 C130 C129 0.0 .
P2 C125 C130 C129 -175(2) .
P4 Pt11 P3 C313 -134.9(9) .
P4 Pt11 P3 C313 45.1(9) 2_675
P3 Pt11 P3 C313 10(100) 2_675
P4 Pt11 P3 C307 95.8(9) .
P4 Pt11 P3 C307 -84.2(9) 2_675
P3 Pt11 P3 C307 -119(100) 2_675
P4 Pt11 P3 C301 -19.8(8) .
P4 Pt11 P3 C301 160.2(8) 2_675
P3 Pt11 P3 C301 125(100) 2_675
P4 Pt11 P4 C319 -158(5) 2_675
P3 Pt11 P4 C319 82.8(8) 2_675
P3 Pt11 P4 C319 -97.2(8) .
P4 Pt11 P4 C325 72(6) 2_675
P3 Pt11 P4 C325 -46.4(11) 2_675
P3 Pt11 P4 C325 133.6(11) .
P4 Pt11 P4 C306 -40(5) 2_675
P3 Pt11 P4 C306 -158.4(7) 2_675
P3 Pt11 P4 C306 21.6(7) .
C313 P3 C301 C302 -42.8(15) .
C307 P3 C301 C302 68.8(14) .
Pt11 P3 C301 C302 -168.2(9) .
C313 P3 C301 C306 138.5(11) .
C307 P3 C301 C306 -109.9(12) .
Pt11 P3 C301 C306 13.1(11) .
C306 C301 C302 C303 0.0 .
P3 C301 C302 C303 -178.6(15) .
C301 C302 C303 C304 0.0 .
C302 C303 C304 C305 0.0 .
C303 C304 C305 C306 0.0 .
C304 C305 C306 C301 0.0 .
C304 C305 C306 P4 172.8(15) .
C302 C301 C306 C305 0.0 .
P3 C301 C306 C305 178.7(14) .
C302 C301 C306 P4 -172.9(15) .
P3 C301 C306 P4 5.8(13) .
C319 P4 C306 C305 -72.0(13) .
C325 P4 C306 C305 41.5(15) .
Pt11 P4 C306 C305 165.3(9) .
C319 P4 C306 C301 100.8(12) .
C325 P4 C306 C301 -145.7(12) .
Pt11 P4 C306 C301 -21.8(11) .
C313 P3 C307 C308 43.3(16) .
C301 P3 C307 C308 -64.1(15) .
Pt11 P3 C307 C308 177.6(11) .
C313 P3 C307 C312 -140.7(14) .
C301 P3 C307 C312 111.8(14) .
Pt11 P3 C307 C312 -6.4(15) .
C312 C307 C308 C309 0.0 .
P3 C307 C308 C309 175.9(18) .
C307 C308 C309 C310 0.0 .
C308 C309 C310 C311 0.0 .
C309 C310 C311 C312 0.0 .
C310 C311 C312 C307 0.0 .
C308 C307 C312 C311 0.0 .
P3 C307 C312 C311 -176.1(17) .
C307 P3 C313 C314 -153.7(13) .
C301 P3 C313 C314 -45.1(15) .
Pt11 P3 C313 C314 73.4(14) .
C307 P3 C313 C318 27.7(17) .
C301 P3 C313 C318 136.3(13) .
Pt11 P3 C313 C318 -105.2(13) .
C318 C313 C314 C315 0.0 .
P3 C313 C314 C315 -178.6(17) .
C313 C314 C315 C316 0.0 .
C314 C315 C316 C317 0.0 .
C315 C316 C317 C318 0.0 .
C316 C317 C318 C313 0.0 .
C314 C313 C318 C317 0.0 .
P3 C313 C318 C317 178.6(18) .
C325 P4 C319 C320 -54.4(15) .
C306 P4 C319 C320 53.8(13) .
Pt11 P4 C319 C320 171.5(9) .
C325 P4 C319 C324 123.3(13) .
C306 P4 C319 C324 -128.5(11) .
Pt11 P4 C319 C324 -10.8(13) .
C324 C319 C320 C321 0.0 .
P4 C319 C320 C321 177.6(15) .
C319 C320 C321 C322 0.0 .
C320 C321 C322 C323 0.0 .
C321 C322 C323 C324 0.0 .
C322 C323 C324 C319 0.0 .
C320 C319 C324 C323 0.0 .
P4 C319 C324 C323 -177.7(15) .
C319 P4 C325 C326 172.1(13) .
C306 P4 C325 C326 58.9(15) .
Pt11 P4 C325 C326 -56.1(15) .
C319 P4 C325 C330 -13.9(18) .
C306 P4 C325 C330 -127.1(15) .
Pt11 P4 C325 C330 117.9(14) .
C330 C325 C326 C327 0.0 .
P4 C325 C326 C327 174.2(19) .
C325 C326 C327 C328 0.0 .
C326 C327 C328 C329 0.0 .
C327 C328 C329 C330 0.0 .
C328 C329 C330 C325 0.0 .
C326 C325 C330 C329 0.0 .
P4 C325 C330 C329 -174(2) .
